data_4336903
loop_
_publ_author_name
'Eufemio Moreno Pineda'
'Floriana Tuna'
'Yan-Zhen Zheng'
'Richard E. P. Winpenny'
'Eric J. L. McInnes'

_publ_contact_author_address
;
School of Chemistry and Photon Science Institute, The University of Manchester,
Oxford Road, Manchester M13 9PL, .
UK
;
_publ_contact_author_name 'Richard E. P. Winpenny'
_publ_section_title
;
 Wells-Dawson Cages as Molecular Refrigerants
;
_journal_name_full 'Inorganic Chemistry'
_journal_page_first 13702
_journal_page_last 13707
_journal_paper_doi 10.1021/ic402296t
_journal_volume 52
_journal_year 2013
_chemical_formula_moiety '2(C60 H115 Ni3 O28 P3 Y3)'
_chemical_formula_sum 'C120 H230 Ni6 O56 P6 Y6'
_chemical_formula_weight 3640.57
_space_group_crystal_system triclinic
_space_group_IT_number 2
_space_group_name_Hall '-P 1'
_space_group_name_H-M_alt 'P -1'
_symmetry_space_group_name_Hall '-P 1'
_symmetry_space_group_name_H-M 'P -1'
_atom_sites_solution_hydrogens geom
_atom_sites_solution_primary iterative
_audit_creation_date 2013-08-30
_audit_creation_method
;
  Olex2 1.2
  (compiled 2013.04.25 svn.r2679, GUI svn.r4466)
;
_audit_update_record
;
2013-09-01 # Formatted by publCIF

;
_cell_angle_alpha 84.0060(18)
_cell_angle_beta 88.9737(18)
_cell_angle_gamma 89.5098(16)
_cell_formula_units_Z 2
_cell_length_a 16.6447(4)
_cell_length_b 20.5345(4)
_cell_length_c 25.1562(6)
_cell_measurement_reflns_used 17821
_cell_measurement_temperature 128.40(10)
_cell_measurement_theta_max 26.2670
_cell_measurement_theta_min 3.2250
_cell_volume 8549.6(3)
_computing_cell_refinement
;
CrysAlisPro, Agilent Technologies,
Version 1.171.36.28 (release 01-02-2013 CrysAlis171 .NET)
(compiled Feb  1 2013,16:14:44)
;
_computing_data_collection
;
CrysAlisPro, Agilent Technologies,
Version 1.171.36.28 (release 01-02-2013 CrysAlis171 .NET)
(compiled Feb  1 2013,16:14:44)
;
_computing_data_reduction
;
CrysAlisPro, Agilent Technologies,
Version 1.171.36.28 (release 01-02-2013 CrysAlis171 .NET)
(compiled Feb  1 2013,16:14:44)
;
_computing_molecular_graphics
;
O. V. Dolomanov, L. J. Bourhis, R. J. Gildea, J. A. K. Howard and H. Puschmann,
OLEX2: a complete structure solution, refinement and analysis program.
J. Appl. Cryst. (2009). 42, 339-341.
;
_computing_publication_material
;
O. V. Dolomanov, L. J. Bourhis, R. J. Gildea, J. A. K. Howard and H. Puschmann,
OLEX2: a complete structure solution, refinement and analysis program.
J. Appl. Cryst. (2009). 42, 339-341.
;
_computing_structure_refinement
;
SHELXL, G.M. Sheldrick, Acta Cryst.
(2008). A64, 112-122
;
_computing_structure_solution
;
olex2.solve (L.J. Bourhis, O.V. Dolomanov, R.J. Gildea, J.A.K. Howard,
H. Puschmann, in preparation, 2011)
;
_diffrn_ambient_temperature 128.40(10)
_diffrn_detector_area_resol_mean 8.0714
_diffrn_measured_fraction_theta_full 0.9979
_diffrn_measured_fraction_theta_max 0.9979
_diffrn_measurement_details
;
  1 omega  -42.00   -1.00   1.0000   50.0000
omega____ theta____ kappa____ phi______ frames
    -       20.8673  -57.0000 -120.0000 41

  2 omega   10.00   49.00   1.0000   50.0000
omega____ theta____ kappa____ phi______ frames
    -       20.8673   57.0000   60.0000 39

  3 omega  -51.00    0.00   1.0000   50.0000
omega____ theta____ kappa____ phi______ frames
    -       20.8673  -77.0000    0.0000 51

  4 omega  -11.00   66.00   1.0000   50.0000
omega____ theta____ kappa____ phi______ frames
    -       20.8673  -99.0000  -60.0000 77

  5 omega   35.00   95.00   1.0000   50.0000
omega____ theta____ kappa____ phi______ frames
    -       20.8673  178.0000  -60.0000 60

  6 omega  -89.00   -1.00   1.0000   50.0000
omega____ theta____ kappa____ phi______ frames
    -      -21.1798  -77.0000   30.0000 88

  7 omega  -61.00  -36.00   1.0000   50.0000
omega____ theta____ kappa____ phi______ frames
    -      -21.1798 -178.0000  150.0000 25

  8 omega  -93.00   11.00   1.0000   50.0000
omega____ theta____ kappa____ phi______ frames
    -      -21.1798  -77.0000  120.0000 104
;
_diffrn_measurement_device_type 'SuperNova, Single source at offset, Eos'
_diffrn_measurement_method '\w scans'
_diffrn_orient_matrix_UB_11 0.0189063000
_diffrn_orient_matrix_UB_12 0.0022174000
_diffrn_orient_matrix_UB_13 0.0247866000
_diffrn_orient_matrix_UB_21 -0.0169872000
_diffrn_orient_matrix_UB_22 0.0316258000
_diffrn_orient_matrix_UB_23 0.0011690000
_diffrn_orient_matrix_UB_31 -0.0342142000
_diffrn_orient_matrix_UB_32 -0.0141859000
_diffrn_orient_matrix_UB_33 0.0137208000
_diffrn_radiation_monochromator mirror
_diffrn_radiation_type 'Mo K\a'
_diffrn_radiation_wavelength 0.7107
_diffrn_reflns_av_R_equivalents 0.0409
_diffrn_reflns_av_unetI/netI 0.0778
_diffrn_reflns_Laue_measured_fraction_full 0.998
_diffrn_reflns_Laue_measured_fraction_max 0.998
_diffrn_reflns_limit_h_max 20
_diffrn_reflns_limit_h_min -20
_diffrn_reflns_limit_k_max 14
_diffrn_reflns_limit_k_min -25
_diffrn_reflns_limit_l_max 31
_diffrn_reflns_limit_l_min -31
_diffrn_reflns_number 71957
_diffrn_reflns_point_group_measured_fraction_full 0.998
_diffrn_reflns_point_group_measured_fraction_max 0.998
_diffrn_reflns_theta_full 25.242
_diffrn_reflns_theta_max 26.372
_diffrn_reflns_theta_min 2.981
_diffrn_source 'SuperNova (Mo) x-ray Source'
_exptl_absorpt_coefficient_mu 2.784
_exptl_absorpt_correction_T_max 1.00000
_exptl_absorpt_correction_T_min 0.81252
_exptl_absorpt_correction_type multi-scan
_exptl_absorpt_process_details
;
CrysAlisPro, Agilent Technologies,
Version 1.171.36.28 (release 01-02-2013 CrysAlis171 .NET)
(compiled Feb  1 2013,16:14:44)
empirical absorption correction using spherical harmonics,
 implemented in SCALE3 ABSPACK scaling algorithm.
;
_exptl_crystal_colour 'clear yellow'
_exptl_crystal_colour_lustre clear
_exptl_crystal_colour_primary yellow
_exptl_crystal_density_diffrn 1.414
_exptl_crystal_description plate
_exptl_crystal_F_000 3780
_exptl_crystal_size_max 0.4
_exptl_crystal_size_mid 0.4
_exptl_crystal_size_min 0.2
_refine_diff_density_max 2.743
_refine_diff_density_min -1.572
_refine_diff_density_rms 0.137
_refine_ls_extinction_method none
_refine_ls_goodness_of_fit_ref 1.026
_refine_ls_hydrogen_treatment constr
_refine_ls_matrix_type full
_refine_ls_number_parameters 1549
_refine_ls_number_reflns 34886
_refine_ls_number_restraints 168
_refine_ls_restrained_S_all 1.036
_refine_ls_R_factor_all 0.1170
_refine_ls_R_factor_gt 0.0678
_refine_ls_shift/su_max 0.001
_refine_ls_shift/su_mean 0.000
_refine_ls_structure_factor_coef Fsqd
_refine_ls_weighting_details 'w=1/[\s^2^(Fo^2^)+(0.0919P)^2^+39.3827P] where P=(Fo^2^+2Fc^2^)/3'
_refine_ls_weighting_scheme calc
_refine_ls_wR_factor_gt 0.1708
_refine_ls_wR_factor_ref 0.2015
_reflns_Friedel_coverage 0.000
_reflns_number_gt 22742
_reflns_number_total 34886
_reflns_threshold_expression 'I > 2\s(I)'
_cod_data_source_file ic402296t_si_006.cif
_cod_data_source_block Ni6Y6P6_hexyl
_cod_database_code 4336903

loop_
_space_group_symop_operation_xyz
'x, y, z'
'-x, -y, -z'

loop_
_atom_site_label
_atom_site_type_symbol
_atom_site_fract_x
_atom_site_fract_y
_atom_site_fract_z
_atom_site_U_iso_or_equiv
_atom_site_adp_type
_atom_site_occupancy
_atom_site_symmetry_multiplicity
_atom_site_calc_flag
_atom_site_refinement_flags_posn
_atom_site_refinement_flags_adp
_atom_site_refinement_flags_occupancy
_atom_site_disorder_assembly
_atom_site_disorder_group
Y1A Y 0.03381(4) 0.66584(3) 0.42946(2) 0.02479(15) Uani 1 1 d . . . . .
Y1B Y 0.37654(4) 1.14305(3) 0.94406(3) 0.02653(15) Uani 1 1 d . . . . .
Y2A Y 0.22150(4) 0.48264(3) 0.43606(3) 0.03098(16) Uani 1 1 d . . . . .
Y2B Y 0.28602(5) 0.91723(3) 0.98190(3) 0.03704(18) Uani 1 1 d . . . . .
Y3A Y 0.12400(4) 0.44988(3) 0.62001(2) 0.02334(14) Uani 1 1 d . . . . .
Y3B Y 0.54978(4) 1.07344(3) 0.86300(2) 0.02533(15) Uani 1 1 d . . . . .
Ni1A Ni 0.02477(5) 0.71114(4) 0.55685(3) 0.02515(19) Uani 1 1 d . . . . .
Ni1B Ni 0.58919(6) 0.80580(4) 0.93275(4) 0.0311(2) Uani 1 1 d . . . . .
Ni2A Ni -0.13082(5) 0.62643(4) 0.62169(3) 0.02460(19) Uani 1 1 d . . . . .
Ni2B Ni 0.39195(6) 0.83537(4) 0.90523(4) 0.0317(2) Uani 1 1 d . . . . .
Ni3 Ni 0.06820(5) 0.60312(4) 0.65040(3) 0.02429(18) Uani 1 1 d . . . . .
Ni3B Ni 0.55101(5) 0.91280(4) 0.83706(3) 0.0283(2) Uani 1 1 d . . . . .
P1A P 0.05218(10) 0.52434(8) 0.35111(6) 0.0241(4) Uani 1 1 d . . . . .
P1B P 0.54669(11) 1.18434(8) 0.97012(7) 0.0271(4) Uani 1 1 d . . . . .
P2 P 0.15022(10) 0.58837(8) 0.52994(6) 0.0217(3) Uani 1 1 d . . . . .
P2B P 0.66150(10) 0.95715(8) 0.93776(7) 0.0245(4) Uani 1 1 d . . . . .
P3A P 0.12874(10) 0.34209(8) 0.51068(7) 0.0245(4) Uani 1 1 d . . . . .
P3B P 0.39052(10) 0.99949(8) 0.86857(7) 0.0260(4) Uani 1 1 d . . . . .
O1 O 0.5033(3) 0.8672(2) 0.90401(17) 0.0279(10) Uani 1 1 d . . . . .
O1A O 0.1065(3) 0.7001(2) 0.62284(18) 0.0289(10) Uani 1 1 d . . . . .
O1B O 0.6359(3) 0.8348(2) 0.85456(19) 0.0360(11) Uani 1 1 d . . . . .
O1OH O -0.0170(2) 0.6300(2) 0.59807(17) 0.0231(9) Uani 1 1 d . . . . .
O1PA O 0.0188(3) 0.5723(2) 0.38915(19) 0.0317(11) Uani 1 1 d . . . . .
O1PB O 0.5214(3) 1.1388(2) 0.92914(18) 0.0299(10) Uani 1 1 d . . . . .
O2A O 0.1580(6) 0.7245(4) 0.6995(3) 0.092(3) Uani 1 1 d . . . . .
H2AA H 0.1504 0.6852 0.7074 0.137 Uiso 1 1 calc R U . . .
O2B O 0.6790(7) 0.8219(5) 0.7671(3) 0.103(3) Uani 1 1 d . . . . .
H2B H 0.6973 0.8590 0.7638 0.155 Uiso 1 1 calc R U . . .
O2PA O -0.0235(3) 0.4899(2) 0.33463(17) 0.0262(10) Uani 1 1 d . . . . .
O2PB O 0.6030(3) 1.1499(2) 1.01073(18) 0.0312(11) Uani 1 1 d . . . . .
O3A O -0.0435(3) 0.7723(2) 0.5963(2) 0.0388(12) Uani 1 1 d . . . . .
O3B O 0.5404(4) 0.7259(2) 0.9069(2) 0.0499(15) Uani 1 1 d . . . . .
O3PA O 0.1154(3) 0.4796(2) 0.37816(17) 0.0267(10) Uani 1 1 d . . . . .
O3PB O 0.4659(3) 1.2060(2) 0.99333(18) 0.0304(10) Uani 1 1 d . . . . .
O4A O -0.1616(3) 0.7209(2) 0.6119(2) 0.0340(11) Uani 1 1 d . . . . .
O4B O 0.4080(4) 0.7389(2) 0.9194(2) 0.0449(13) Uani 1 1 d . . . . .
O4PA O 0.1269(3) 0.5587(2) 0.58665(16) 0.0242(9) Uani 1 1 d . . . . .
O4PB O 0.6370(3) 0.8903(2) 0.96633(17) 0.0281(10) Uani 1 1 d . . . . .
O5A O -0.1200(3) 0.6254(2) 0.70058(19) 0.0358(11) Uani 1 1 d . . . . .
O5B O 0.3749(3) 0.8317(3) 0.8276(2) 0.0414(13) Uani 1 1 d . . . . .
O5PA O 0.1485(3) 0.5365(2) 0.49193(18) 0.0334(11) Uani 1 1 d . . . . .
O5PB O 0.6521(3) 1.0104(2) 0.97472(19) 0.0382(12) Uani 1 1 d . . . . .
O6A O 0.0115(3) 0.6378(2) 0.71284(19) 0.0367(12) Uani 1 1 d . . . . .
O6B O 0.4946(3) 0.8566(3) 0.7891(2) 0.0423(13) Uani 1 1 d . . . . .
O6PA O 0.0920(3) 0.64448(19) 0.51142(16) 0.0240(9) Uani 1 1 d . . . . .
O6PB O 0.6101(3) 0.9739(2) 0.88822(16) 0.0249(9) Uani 1 1 d . . . . .
O7A O 0.0768(3) 0.7913(2) 0.5183(2) 0.0338(11) Uani 1 1 d . . . . .
O7B O 0.6849(3) 0.7484(2) 0.9549(2) 0.0445(13) Uani 1 1 d . . . . .
O7PA O 0.1008(3) 0.3810(2) 0.55589(18) 0.0326(11) Uani 1 1 d . . . . .
O7PB O 0.4664(3) 0.9869(2) 0.83596(17) 0.0266(10) Uani 1 1 d . . . . .
O8A O 0.0720(3) 0.7694(2) 0.4338(2) 0.0393(12) Uani 1 1 d . . . . .
O8B O 0.6999(3) 0.7706(3) 1.0391(2) 0.0466(14) Uani 1 1 d . . . . .
O8PA O 0.0568(3) 0.2979(2) 0.50336(18) 0.0266(10) Uani 1 1 d . . . . .
O8PB O 0.4160(3) 1.0534(2) 0.90277(18) 0.0314(11) Uani 1 1 d . . . . .
O9A O 0.2503(3) 0.4056(2) 0.3724(2) 0.0386(12) Uani 1 1 d . . . . .
O9B O 0.2702(3) 0.8282(3) 0.9263(2) 0.0444(13) Uani 1 1 d . . . . .
O9PA O 0.1536(3) 0.3869(2) 0.46112(17) 0.0271(10) Uani 1 1 d . . . . .
O9PB O 0.3580(3) 0.9401(2) 0.90329(18) 0.0293(10) Uani 1 1 d . . . . .
O10A O 0.3511(4) 0.4631(4) 0.3933(3) 0.081(2) Uani 1 1 d . . . . .
O10B O 0.1625(4) 0.8610(4) 0.9657(3) 0.088(3) Uani 1 1 d . . . . .
O11A O 0.1618(3) 0.5859(2) 0.70057(18) 0.0325(11) Uani 1 1 d . . . . .
O11B O 0.6074(3) 0.9538(2) 0.77032(19) 0.0384(12) Uani 1 1 d . . . . .
O12A O 0.1931(3) 0.4829(2) 0.68836(19) 0.0349(11) Uani 1 1 d . . . . .
O12B O 0.5985(3) 1.0595(2) 0.78106(19) 0.0395(12) Uani 1 1 d . . . . .
O13A O 0.1581(3) 0.6573(3) 0.3943(2) 0.0423(13) Uani 1 1 d . . . . .
O13B O 0.2060(3) 0.9985(3) 0.9539(2) 0.0518(15) Uani 1 1 d . . . . .
O14A O 0.2503(3) 0.5802(3) 0.3951(2) 0.0457(13) Uani 1 1 d . . . . .
O14B O 0.2557(3) 1.0977(3) 0.9366(2) 0.0452(14) Uani 1 1 d . . . . .
O15A O 0.1130(3) 0.3568(2) 0.67607(18) 0.0305(10) Uani 1 1 d . . . . .
O15B O 0.4836(3) 1.1549(2) 0.81477(18) 0.0349(11) Uani 1 1 d . . . . .
O16A O 0.0239(3) 0.2894(2) 0.64617(18) 0.0323(11) Uani 1 1 d . . . . .
O16B O 0.3837(3) 1.1962(2) 0.86111(18) 0.0341(11) Uani 1 1 d . . . . .
O17A O 0.2494(3) 0.4405(2) 0.5875(2) 0.0423(13) Uani 1 1 d . . . . .
O17B O 0.6697(3) 1.1199(3) 0.8705(2) 0.0450(13) Uani 1 1 d . . . . .
O18A O 0.2991(3) 0.4574(2) 0.5052(2) 0.0423(13) Uani 1 1 d . . . . .
O18B O 0.7504(3) 1.1273(3) 0.9379(2) 0.0466(14) Uani 1 1 d . . . . .
C1 C 0.7904(7) 0.9188(6) 0.8747(5) 0.0884(15) Uani 1 1 d D . . . .
H1A H 0.7552 0.9292 0.8446 0.106 Uiso 1 1 calc R U . . .
H1B H 0.7851 0.8725 0.8862 0.106 Uiso 1 1 calc R U . . .
C1A C 0.1294(5) 0.7423(3) 0.6516(3) 0.0363(17) Uani 1 1 d . . . . .
C1B C 0.6702(5) 0.7991(4) 0.8230(3) 0.049(2) Uani 1 1 d . . . . .
C1PA C 0.0945(6) 0.5685(5) 0.2925(3) 0.063(3) Uani 1 1 d D . . . .
H1PC H 0.0880 0.6148 0.2961 0.076 Uiso 1 1 calc R U . . .
H1PD H 0.1517 0.5593 0.2921 0.076 Uiso 1 1 calc R U . . .
C1PB C 0.5976(5) 1.2555(4) 0.9396(4) 0.049(2) Uani 1 1 d . . . . .
H1PA H 0.6180 1.2792 0.9679 0.059 Uiso 1 1 calc R U . . .
H1PB H 0.6437 1.2410 0.9197 0.059 Uiso 1 1 calc R U . . .
C2 C 0.8787(10) 0.9328(11) 0.8559(7) 0.1801(19) Uani 1 1 d D . . . .
H2A H 0.8924 0.9767 0.8635 0.216 Uiso 1 1 calc R U . . .
H2C H 0.9138 0.9025 0.8767 0.216 Uiso 1 1 calc R U . . .
C2A C 0.1311(6) 0.8128(4) 0.6318(4) 0.057(2) Uani 1 1 d . . . . .
H2AB H 0.1659 0.8193 0.6009 0.086 Uiso 1 1 calc R U . . .
H2AC H 0.1505 0.8373 0.6593 0.086 Uiso 1 1 calc R U . . .
H2AD H 0.0778 0.8274 0.6223 0.086 Uiso 1 1 calc R U . . .
C2B C 0.6997(7) 0.7392(4) 0.8415(4) 0.078(4) Uani 1 1 d . . . . .
H2BA H 0.7398 0.7442 0.8677 0.117 Uiso 1 1 calc R U . . .
H2BB H 0.7233 0.7187 0.8124 0.117 Uiso 1 1 calc R U . . .
H2BC H 0.6568 0.7125 0.8575 0.117 Uiso 1 1 calc R U . . .
C2PA C 0.0642(7) 0.5569(6) 0.2421(4) 0.0884(15) Uani 1 1 d D U . . .
H2PC H 0.0081 0.5700 0.2411 0.106 Uiso 1 1 calc R U . . .
H2PD H 0.0662 0.5101 0.2397 0.106 Uiso 1 1 calc R U . . .
C2PB C 0.5508(7) 1.3018(6) 0.9033(5) 0.0884(15) Uani 1 1 d D . . . .
H2PA H 0.5089 1.3199 0.9249 0.106 Uiso 1 1 calc R U . . .
H2PB H 0.5240 1.2762 0.8787 0.106 Uiso 1 1 calc R U . . .
C3 C 0.8950(11) 0.9274(11) 0.7981(7) 0.1801(19) Uani 1 1 d D . . . .
H3A H 0.8624 0.9600 0.7775 0.216 Uiso 1 1 calc R U . . .
H3B H 0.8772 0.8847 0.7901 0.216 Uiso 1 1 calc R U . . .
C3A C -0.1174(5) 0.7709(3) 0.6060(3) 0.0366(17) Uani 1 1 d . . . . .
C3B C 0.4699(6) 0.7051(4) 0.9132(3) 0.042(2) Uani 1 1 d . . . . .
C3PA C 0.1068(12) 0.5912(11) 0.1922(6) 0.1801(19) Uani 1 1 d D . . . .
H3PC H 0.1117 0.6376 0.1958 0.216 Uiso 1 1 calc R U . . .
H3PD H 0.1604 0.5730 0.1888 0.216 Uiso 1 1 calc R U . . .
C3PB C 0.5902(13) 1.3597(9) 0.8696(8) 0.1801(19) Uani 1 1 d D . . . .
H3PA H 0.6276 1.3435 0.8440 0.216 Uiso 1 1 calc R U . . .
H3PB H 0.5493 1.3856 0.8500 0.216 Uiso 1 1 calc R U . . .
C4 C 0.9826(11) 0.9361(10) 0.7787(8) 0.1801(19) Uani 1 1 d D . . . .
H4A H 1.0191 0.9355 0.8083 0.216 Uiso 1 1 calc R U . . .
H4B H 0.9988 0.9026 0.7561 0.216 Uiso 1 1 calc R U . . .
C4A C -0.1581(6) 0.8375(4) 0.6113(4) 0.056(2) Uani 1 1 d . . . . .
C4B C 0.4617(7) 0.6304(4) 0.9146(4) 0.063(3) Uani 1 1 d . . . . .
C4PA C 0.0591(12) 0.5818(11) 0.1428(6) 0.1801(19) Uani 1 1 d D . . . .
H4PA H 0.0054 0.5992 0.1477 0.216 Uiso 1 1 calc R U . . .
H4PB H 0.0539 0.5351 0.1407 0.216 Uiso 1 1 calc R U . . .
C5 C 0.9787(13) 1.0036(9) 0.7470(8) 0.1801(19) Uani 1 1 d D . . . .
H5A H 0.9806 0.9989 0.7095 0.270 Uiso 1 1 calc R U . . .
H5B H 1.0235 1.0293 0.7560 0.270 Uiso 1 1 calc R U . . .
H5C H 0.9295 1.0251 0.7558 0.270 Uiso 1 1 calc R U . . .
C5A C -0.1217(11) 0.8671(8) 0.6550(8) 0.175(10) Uani 1 1 d . . . . .
H5AA H -0.1288 0.8389 0.6876 0.263 Uiso 1 1 calc R U . . .
H5AB H -0.1470 0.9086 0.6587 0.263 Uiso 1 1 calc R U . . .
H5AC H -0.0654 0.8735 0.6475 0.263 Uiso 1 1 calc R U . . .
C5B C 0.4916(12) 0.6095(6) 0.8624(6) 0.147(8) Uani 1 1 d . . . . .
H5BA H 0.4604 0.6308 0.8338 0.221 Uiso 1 1 calc R U . . .
H5BB H 0.4864 0.5629 0.8629 0.221 Uiso 1 1 calc R U . . .
H5BC H 0.5470 0.6213 0.8570 0.221 Uiso 1 1 calc R U . . .
C5PA C 0.0921(13) 0.6125(10) 0.0892(7) 0.1801(19) Uani 1 1 d D . . . .
H5PA H 0.1501 0.6081 0.0872 0.216 Uiso 1 1 calc R U . . .
H5PB H 0.0779 0.6586 0.0834 0.216 Uiso 1 1 calc R U . . .
C6 C 0.3154(5) 1.0340(4) 0.8228(3) 0.0418(18) Uani 1 1 d . . . . .
H6A H 0.2646 1.0357 0.8421 0.050 Uiso 1 1 calc R U . . .
H6B H 0.3303 1.0787 0.8106 0.050 Uiso 1 1 calc R U . . .
C6A C -0.2496(7) 0.8308(5) 0.6167(5) 0.093(4) Uani 1 1 d . . . . .
H6AA H -0.2701 0.8139 0.5855 0.140 Uiso 1 1 calc R U . . .
H6AB H -0.2733 0.8729 0.6204 0.140 Uiso 1 1 calc R U . . .
H6AC H -0.2628 0.8013 0.6478 0.140 Uiso 1 1 calc R U . . .
C6B C 0.3747(8) 0.6088(5) 0.9236(7) 0.125(6) Uani 1 1 d . . . . .
H6BA H 0.3550 0.6218 0.9570 0.188 Uiso 1 1 calc R U . . .
H6BB H 0.3718 0.5620 0.9243 0.188 Uiso 1 1 calc R U . . .
H6BC H 0.3424 0.6289 0.8951 0.188 Uiso 1 1 calc R U . . .
C6PA C 0.0507(13) 0.5726(10) 0.0470(7) 0.1801(19) Uani 1 1 d D . . . .
H6PA H 0.0645 0.5916 0.0115 0.270 Uiso 1 1 calc R U . . .
H6PB H -0.0066 0.5740 0.0521 0.270 Uiso 1 1 calc R U . . .
H6PC H 0.0690 0.5279 0.0516 0.270 Uiso 1 1 calc R U . . .
C7 C 0.3032(8) 0.9991(6) 0.7761(5) 0.0884(15) Uani 1 1 d . . . . .
H7A H 0.2835 0.9555 0.7878 0.106 Uiso 1 1 calc R U . . .
H7B H 0.3545 0.9943 0.7579 0.106 Uiso 1 1 calc R U . . .
C7A C -0.1469(10) 0.8793(6) 0.5579(6) 0.135(7) Uani 1 1 d . . . . .
H7AA H -0.0905 0.8846 0.5499 0.202 Uiso 1 1 calc R U . . .
H7AB H -0.1713 0.9214 0.5600 0.202 Uiso 1 1 calc R U . . .
H7AC H -0.1716 0.8581 0.5302 0.202 Uiso 1 1 calc R U . . .
C7B C 0.5114(9) 0.5987(5) 0.9598(5) 0.103(5) Uani 1 1 d . . . . .
H7BA H 0.5667 0.6107 0.9539 0.154 Uiso 1 1 calc R U . . .
H7BB H 0.5066 0.5520 0.9615 0.154 Uiso 1 1 calc R U . . .
H7BC H 0.4925 0.6132 0.9929 0.154 Uiso 1 1 calc R U . . .
C7PA C 0.2507(5) 0.6197(4) 0.5286(4) 0.046(2) Uani 1 1 d D . . . .
H7PA H 0.2861 0.5834 0.5402 0.056 Uiso 1 1 calc R U . . .
H7PB H 0.2647 0.6336 0.4916 0.056 Uiso 1 1 calc R U . . .
C8 C 0.2436(14) 1.0339(11) 0.7364(9) 0.1801(19) Uani 1 1 d . . . . .
H8A H 0.1924 1.0381 0.7547 0.216 Uiso 1 1 calc R U . . .
H8B H 0.2631 1.0777 0.7255 0.216 Uiso 1 1 calc R U . . .
C8A C -0.0599(4) 0.6363(3) 0.7280(3) 0.0303(15) Uani 1 1 d . . . . .
C8B C 0.4259(5) 0.8332(4) 0.7896(3) 0.0378(17) Uani 1 1 d . . . . .
C8PA C 0.2695(7) 0.6731(6) 0.5595(5) 0.0884(15) Uani 1 1 d D U . . .
H8PA H 0.2617 0.6588 0.5972 0.106 Uiso 1 1 calc R U . . .
H8PB H 0.2329 0.7093 0.5502 0.106 Uiso 1 1 calc R U . . .
C9 C 0.2300(14) 0.9997(11) 0.6863(9) 0.1801(19) Uani 1 1 d . . . . .
H9A H 0.2814 0.9933 0.6687 0.216 Uiso 1 1 calc R U . . .
H9B H 0.2073 0.9568 0.6967 0.216 Uiso 1 1 calc R U . . .
C9A C -0.0764(5) 0.6522(5) 0.7854(3) 0.054(2) Uani 1 1 d . . . . .
C9B C 0.4010(5) 0.8027(4) 0.7392(3) 0.050(2) Uani 1 1 d . . . . .
C9PA C 0.3577(8) 0.6969(8) 0.5493(8) 0.142(6) Uani 1 1 d D U . . .
H9PC H 0.3927 0.6744 0.5758 0.171 Uiso 1 1 calc R U . . .
H9PD H 0.3763 0.6871 0.5142 0.171 Uiso 1 1 calc R U . . .
C9PB C 0.7650(5) 0.9548(5) 0.9170(3) 0.052(2) Uani 1 1 d . . . . .
H9PA H 0.7815 0.9998 0.9075 0.062 Uiso 1 1 calc R U . . .
H9PB H 0.7954 0.9384 0.9482 0.062 Uiso 1 1 calc R U . . .
C10A C -0.0052(7) 0.6281(8) 0.8210(4) 0.116(6) Uani 1 1 d . . . . .
H10F H 0.0014 0.5816 0.8205 0.174 Uiso 1 1 calc R U . . .
H10G H -0.0158 0.6377 0.8570 0.174 Uiso 1 1 calc R U . . .
H10H H 0.0430 0.6498 0.8077 0.174 Uiso 1 1 calc R U . . .
C10B C 0.457(2) 0.8279(18) 0.6908(13) 0.097(4) Uani 0.388(5) 1 d . . P A 2
H10A H 0.4466 0.8735 0.6805 0.145 Uiso 0.388(5) 1 calc R U P A 2
H10B H 0.4476 0.8033 0.6612 0.145 Uiso 0.388(5) 1 calc R U P A 2
H10C H 0.5125 0.8224 0.7011 0.145 Uiso 0.388(5) 1 calc R U P A 2
C10P C 0.3603(12) 0.7680(8) 0.5527(9) 0.1801(19) Uani 1 1 d D U . . .
H10I H 0.3408 0.7771 0.5877 0.216 Uiso 1 1 calc R U . . .
H10J H 0.3247 0.7898 0.5263 0.216 Uiso 1 1 calc R U . . .
C11A C -0.1538(6) 0.6192(5) 0.8078(4) 0.066(3) Uani 1 1 d . . . . .
H11F H -0.1982 0.6347 0.7860 0.099 Uiso 1 1 calc R U . . .
H11G H -0.1632 0.6296 0.8437 0.099 Uiso 1 1 calc R U . . .
H11H H -0.1486 0.5726 0.8078 0.099 Uiso 1 1 calc R U . . .
C11B C 0.3436(16) 0.8456(11) 0.7102(9) 0.097(4) Uani 0.612(5) 1 d . . P A 1
H11A H 0.2971 0.8508 0.7325 0.145 Uiso 0.612(5) 1 calc R U P A 1
H11B H 0.3280 0.8268 0.6786 0.145 Uiso 0.612(5) 1 calc R U P A 1
H11C H 0.3676 0.8875 0.7003 0.145 Uiso 0.612(5) 1 calc R U P A 1
C11P C 0.4445(12) 0.7960(10) 0.5434(9) 0.1801(19) Uani 1 1 d D U . . .
H11I H 0.4720 0.7810 0.5126 0.216 Uiso 1 1 calc R U . . .
H11J H 0.4779 0.7893 0.5747 0.216 Uiso 1 1 calc R U . . .
C12A C -0.0873(8) 0.7257(5) 0.7832(5) 0.099(5) Uani 1 1 d . . . . .
H12D H -0.0394 0.7470 0.7686 0.148 Uiso 1 1 calc R U . . .
H12E H -0.0974 0.7377 0.8186 0.148 Uiso 1 1 calc R U . . .
H12F H -0.1320 0.7391 0.7609 0.148 Uiso 1 1 calc R U . . .
C12B C 0.319(2) 0.8162(19) 0.7250(15) 0.097(4) Uani 0.388(5) 1 d . . P A 2
H12A H 0.2845 0.8005 0.7543 0.145 Uiso 0.388(5) 1 calc R U P A 2
H12B H 0.3067 0.7945 0.6942 0.145 Uiso 0.388(5) 1 calc R U P A 2
H12C H 0.3118 0.8625 0.7170 0.145 Uiso 0.388(5) 1 calc R U P A 2
C12P C 0.4093(13) 0.8699(9) 0.5325(8) 0.1801(19) Uani 1 1 d D U . . .
H12G H 0.4069 0.8821 0.4946 0.270 Uiso 1 1 calc R U . . .
H12H H 0.4438 0.8994 0.5483 0.270 Uiso 1 1 calc R U . . .
H12I H 0.3563 0.8718 0.5480 0.270 Uiso 1 1 calc R U . . .
C13A C 0.0814(4) 0.8077(3) 0.4694(3) 0.0334(16) Uani 1 1 d . . . . .
C13B C 0.3572(15) 0.7379(10) 0.7553(8) 0.097(4) Uani 0.612(5) 1 d . . P A 1
H13A H 0.3929 0.7077 0.7748 0.145 Uiso 0.612(5) 1 calc R U P A 1
H13B H 0.3400 0.7198 0.7237 0.145 Uiso 0.612(5) 1 calc R U P A 1
H13C H 0.3112 0.7458 0.7774 0.145 Uiso 0.612(5) 1 calc R U P A 1
C13P C 0.2151(5) 0.2908(4) 0.5273(4) 0.051(2) Uani 1 1 d . . . . .
H13G H 0.2266 0.2656 0.4975 0.061 Uiso 1 1 calc R U . . .
H13H H 0.2608 0.3190 0.5307 0.061 Uiso 1 1 calc R U . . .
C14A C 0.1013(6) 0.8794(3) 0.4504(3) 0.049(2) Uani 1 1 d . . . . .
C14B C 0.434(2) 0.7375(17) 0.7423(13) 0.097(4) Uani 0.388(5) 1 d . . P A 2
H14A H 0.4911 0.7398 0.7361 0.145 Uiso 0.388(5) 1 calc R U P A 2
H14B H 0.4101 0.7140 0.7157 0.145 Uiso 0.388(5) 1 calc R U P A 2
H14C H 0.4232 0.7153 0.7771 0.145 Uiso 0.388(5) 1 calc R U P A 2
C14P C 0.2090(7) 0.2458(6) 0.5753(5) 0.0884(15) Uani 1 1 d . . . . .
H14D H 0.1658 0.2153 0.5716 0.106 Uiso 1 1 calc R U . . .
H14E H 0.1957 0.2701 0.6054 0.106 Uiso 1 1 calc R U . . .
C15A C 0.0558(12) 0.9246(8) 0.4825(8) 0.075(3) Uani 0.612(5) 1 d . . P A 1
H15A H -0.0008 0.9183 0.4787 0.113 Uiso 0.612(5) 1 calc R U P A 1
H15B H 0.0693 0.9691 0.4701 0.113 Uiso 0.612(5) 1 calc R U P A 1
H15C H 0.0696 0.9157 0.5195 0.113 Uiso 0.612(5) 1 calc R U P A 1
C15B C 0.7147(6) 0.7376(4) 1.0003(4) 0.050(2) Uani 1 1 d . . . . .
C15P C 0.2877(7) 0.2069(5) 0.5870(6) 0.089(4) Uani 1 1 d . . . . .
H15D H 0.3310 0.2382 0.5872 0.107 Uiso 1 1 calc R U . . .
H15E H 0.2830 0.1845 0.6228 0.107 Uiso 1 1 calc R U . . .
C16A C 0.0084(18) 0.9053(11) 0.4243(12) 0.075(3) Uani 0.388(5) 1 d . . P A 2
H16A H -0.0055 0.8792 0.3964 0.113 Uiso 0.388(5) 1 calc R U P A 2
H16B H 0.0115 0.9505 0.4101 0.113 Uiso 0.388(5) 1 calc R U P A 2
H16C H -0.0320 0.9004 0.4522 0.113 Uiso 0.388(5) 1 calc R U P A 2
C16B C 0.7720(7) 0.6791(5) 1.0098(5) 0.077(3) Uani 1 1 d . . . . .
C16P C 0.3119(13) 0.1582(10) 0.5508(9) 0.1801(19) Uani 1 1 d D . . . .
H16D H 0.3248 0.1809 0.5160 0.216 Uiso 1 1 calc R U . . .
H16E H 0.2666 0.1299 0.5466 0.216 Uiso 1 1 calc R U . . .
C17A C 0.0909(13) 0.8966(7) 0.3910(7) 0.075(3) Uani 0.612(5) 1 d . . P A 1
H17D H 0.1256 0.8695 0.3718 0.113 Uiso 0.612(5) 1 calc R U P A 1
H17E H 0.1043 0.9418 0.3816 0.113 Uiso 0.612(5) 1 calc R U P A 1
H17F H 0.0360 0.8896 0.3820 0.113 Uiso 0.612(5) 1 calc R U P A 1
C17B C 0.7462(16) 0.6218(11) 0.9811(10) 0.111(5) Uani 0.612(5) 1 d . . P A 1
H17A H 0.6932 0.6085 0.9932 0.167 Uiso 0.612(5) 1 calc R U P A 1
H17B H 0.7831 0.5860 0.9887 0.167 Uiso 0.612(5) 1 calc R U P A 1
H17C H 0.7459 0.6345 0.9433 0.167 Uiso 0.612(5) 1 calc R U P A 1
C17P C 0.3855(13) 0.1147(10) 0.5700(8) 0.1801(19) Uani 1 1 d D . . . .
H17G H 0.4328 0.1422 0.5685 0.216 Uiso 1 1 calc R U . . .
H17H H 0.3762 0.0980 0.6071 0.216 Uiso 1 1 calc R U . . .
C18A C 0.151(2) 0.8859(12) 0.4039(12) 0.075(3) Uani 0.388(5) 1 d . . P A 2
H18D H 0.2003 0.8617 0.4108 0.113 Uiso 0.388(5) 1 calc R U P A 2
H18E H 0.1635 0.9313 0.3944 0.113 Uiso 0.388(5) 1 calc R U P A 2
H18F H 0.1240 0.8691 0.3750 0.113 Uiso 0.388(5) 1 calc R U P A 2
C18B C 0.717(2) 0.6258(16) 1.0464(15) 0.111(5) Uani 0.388(5) 1 d . . P A 2
H18A H 0.7009 0.6434 1.0789 0.167 Uiso 0.388(5) 1 calc R U P A 2
H18B H 0.7475 0.5863 1.0549 0.167 Uiso 0.388(5) 1 calc R U P A 2
H18C H 0.6701 0.6162 1.0271 0.167 Uiso 0.388(5) 1 calc R U P A 2
C18P C 0.4040(13) 0.0555(10) 0.5375(8) 0.1801(19) Uani 1 1 d D . . . .
H18G H 0.4027 0.0698 0.4999 0.270 Uiso 1 1 calc R U . . .
H18H H 0.3644 0.0222 0.5460 0.270 Uiso 1 1 calc R U . . .
H18I H 0.4563 0.0380 0.5464 0.270 Uiso 1 1 calc R U . . .
C19A C 0.1941(11) 0.8854(7) 0.4622(8) 0.075(3) Uani 0.612(5) 1 d . . P A 1
H19F H 0.2028 0.8751 0.4998 0.113 Uiso 0.612(5) 1 calc R U P A 1
H19G H 0.2114 0.9294 0.4514 0.113 Uiso 0.612(5) 1 calc R U P A 1
H19H H 0.2242 0.8555 0.4426 0.113 Uiso 0.612(5) 1 calc R U P A 1
C19B C 0.7980(17) 0.6664(12) 1.0662(10) 0.111(5) Uani 0.612(5) 1 d . . P A 1
H19A H 0.8250 0.7043 1.0763 0.167 Uiso 0.612(5) 1 calc R U P A 1
H19B H 0.8339 0.6295 1.0696 0.167 Uiso 0.612(5) 1 calc R U P A 1
H19C H 0.7518 0.6574 1.0891 0.167 Uiso 0.612(5) 1 calc R U P A 1
C19P C 0.1746(14) 1.0377(11) 0.6472(9) 0.1801(19) Uani 1 1 d . . . . .
H19D H 0.1229 1.0440 0.6644 0.216 Uiso 1 1 calc R U . . .
H19E H 0.1972 1.0804 0.6362 0.216 Uiso 1 1 calc R U . . .
C20A C 0.106(2) 0.9197(12) 0.4944(12) 0.075(3) Uani 0.388(5) 1 d . . P A 2
H20G H 0.0556 0.9200 0.5129 0.113 Uiso 0.388(5) 1 calc R U P A 2
H20H H 0.1203 0.9637 0.4806 0.113 Uiso 0.388(5) 1 calc R U P A 2
H20I H 0.1470 0.9022 0.5186 0.113 Uiso 0.388(5) 1 calc R U P A 2
C20B C 0.841(2) 0.6940(18) 1.0489(17) 0.111(5) Uani 0.388(5) 1 d . . P A 2
H20A H 0.8699 0.7319 1.0340 0.167 Uiso 0.388(5) 1 calc R U P A 2
H20B H 0.8765 0.6571 1.0538 0.167 Uiso 0.388(5) 1 calc R U P A 2
H20C H 0.8174 0.7022 1.0828 0.167 Uiso 0.388(5) 1 calc R U P A 2
C20P C 0.1636(13) 1.0018(11) 0.5996(8) 0.1801(19) Uani 1 1 d . . . . .
H20D H 0.1720 1.0311 0.5677 0.270 Uiso 1 1 calc R U . . .
H20E H 0.1101 0.9847 0.6001 0.270 Uiso 1 1 calc R U . . .
H20F H 0.2017 0.9664 0.6002 0.270 Uiso 1 1 calc R U . . .
C21A C 0.3236(5) 0.4196(5) 0.3682(4) 0.056(2) Uani 1 1 d . . . . .
C21B C 0.8481(15) 0.6981(11) 0.9725(9) 0.111(5) Uani 0.612(5) 1 d . . P A 1
H21A H 0.8318 0.7052 0.9359 0.167 Uiso 0.612(5) 1 calc R U P A 1
H21B H 0.8870 0.6632 0.9763 0.167 Uiso 0.612(5) 1 calc R U P A 1
H21C H 0.8716 0.7374 0.9827 0.167 Uiso 0.612(5) 1 calc R U P A 1
C22A C 0.3779(8) 0.3761(7) 0.3397(6) 0.111(5) Uani 1 1 d D U . . .
C22B C 0.794(3) 0.647(2) 0.9638(16) 0.111(5) Uani 0.388(5) 1 d . . P A 2
H22A H 0.7462 0.6323 0.9479 0.167 Uiso 0.388(5) 1 calc R U P A 2
H22B H 0.8281 0.6104 0.9742 0.167 Uiso 0.388(5) 1 calc R U P A 2
H22C H 0.8217 0.6774 0.9383 0.167 Uiso 0.388(5) 1 calc R U P A 2
C23A C 0.3920(8) 0.3152(7) 0.3827(6) 0.146(5) Uani 1 1 d D . . . .
H23A H 0.4163 0.3296 0.4137 0.219 Uiso 1 1 calc R U . . .
H23B H 0.4268 0.2841 0.3678 0.219 Uiso 1 1 calc R U . . .
H23C H 0.3414 0.2950 0.3928 0.219 Uiso 1 1 calc R U . . .
C23B C 0.1971(6) 0.8224(6) 0.9368(5) 0.080(3) Uani 1 1 d D . . . .
C24A C 0.3387(7) 0.3445(8) 0.2968(6) 0.146(5) Uani 1 1 d D . . . .
H24A H 0.2952 0.3178 0.3118 0.219 Uiso 1 1 calc R U . . .
H24B H 0.3772 0.3177 0.2801 0.219 Uiso 1 1 calc R U . . .
H24C H 0.3182 0.3776 0.2706 0.219 Uiso 1 1 calc R U . . .
C24B C 0.1493(8) 0.7757(9) 0.9087(7) 0.161(7) Uani 1 1 d D U . . .
C25A C 0.4584(7) 0.4059(8) 0.3251(7) 0.146(5) Uani 1 1 d D . . . .
H25D H 0.4512 0.4459 0.3023 0.219 Uiso 1 1 calc R U . . .
H25E H 0.4903 0.3759 0.3067 0.219 Uiso 1 1 calc R U . . .
H25F H 0.4852 0.4149 0.3570 0.219 Uiso 1 1 calc R U . . .
C25B C 0.1558(15) 0.8046(12) 0.8494(8) 0.250(8) Uani 1 1 d D U . . .
H25A H 0.1339 0.8482 0.8457 0.375 Uiso 1 1 calc R U . . .
H25B H 0.1262 0.7777 0.8278 0.375 Uiso 1 1 calc R U . . .
H25C H 0.2112 0.8057 0.8381 0.375 Uiso 1 1 calc R U . . .
C26A C 0.1968(4) 0.5323(3) 0.7138(3) 0.0334(16) Uani 1 1 d . . . . .
C26B C 0.0637(11) 0.7697(13) 0.9286(10) 0.250(8) Uani 1 1 d D U . . .
H26A H 0.0628 0.7556 0.9662 0.375 Uiso 1 1 calc R U . . .
H26B H 0.0364 0.7382 0.9099 0.375 Uiso 1 1 calc R U . . .
H26C H 0.0371 0.8114 0.9223 0.375 Uiso 1 1 calc R U . . .
C27A C 0.2492(6) 0.5266(4) 0.7630(4) 0.054(2) Uani 1 1 d . . . . .
C27B C 0.1945(15) 0.7124(10) 0.9072(10) 0.250(8) Uani 1 1 d D U . . .
H27A H 0.2437 0.7202 0.8872 0.375 Uiso 1 1 calc R U . . .
H27B H 0.1623 0.6821 0.8905 0.375 Uiso 1 1 calc R U . . .
H27C H 0.2064 0.6945 0.9430 0.375 Uiso 1 1 calc R U . . .
C28A C 0.2321(8) 0.5810(6) 0.7981(4) 0.089(4) Uani 1 1 d . . . . .
H28A H 0.2424 0.6225 0.7781 0.134 Uiso 1 1 calc R U . . .
H28B H 0.2663 0.5757 0.8286 0.134 Uiso 1 1 calc R U . . .
H28C H 0.1769 0.5791 0.8098 0.134 Uiso 1 1 calc R U . . .
C28B C 0.6079(5) 1.0133(4) 0.7533(3) 0.0387(18) Uani 1 1 d . . . . .
C29A C 0.2304(13) 0.4618(7) 0.7957(5) 0.168(10) Uani 1 1 d . . . . .
H29A H 0.1746 0.4609 0.8061 0.251 Uiso 1 1 calc R U . . .
H29B H 0.2629 0.4572 0.8271 0.251 Uiso 1 1 calc R U . . .
H29C H 0.2419 0.4264 0.7746 0.251 Uiso 1 1 calc R U . . .
C29B C 0.6240(6) 1.0299(4) 0.6931(3) 0.061(3) Uani 1 1 d D . . . .
C30A C 0.3344(8) 0.5289(11) 0.7454(6) 0.161(9) Uani 1 1 d . . . . .
H30D H 0.3455 0.4936 0.7241 0.241 Uiso 1 1 calc R U . . .
H30E H 0.3682 0.5246 0.7761 0.241 Uiso 1 1 calc R U . . .
H30F H 0.3448 0.5699 0.7245 0.241 Uiso 1 1 calc R U . . .
C30B C 0.7145(9) 1.0146(10) 0.6859(7) 0.089(2) Uani 0.612(5) 1 d D . P A 1
H30A H 0.7454 1.0410 0.7072 0.133 Uiso 0.612(5) 1 calc R U P A 1
H30B H 0.7299 1.0241 0.6490 0.133 Uiso 0.612(5) 1 calc R U P A 1
H30C H 0.7245 0.9691 0.6970 0.133 Uiso 0.612(5) 1 calc R U P A 1
C31A C 0.2252(5) 0.6376(4) 0.3820(3) 0.0379(17) Uani 1 1 d . . . . .
C31B C 0.657(2) 1.1002(16) 0.6812(12) 0.089(2) Uani 0.388(5) 1 d . . P A 2
H31A H 0.6182 1.1311 0.6921 0.133 Uiso 0.388(5) 1 calc R U P A 2
H31B H 0.6683 1.1092 0.6436 0.133 Uiso 0.388(5) 1 calc R U P A 2
H31C H 0.7059 1.1040 0.7005 0.133 Uiso 0.388(5) 1 calc R U P A 2
C32A C 0.2819(6) 0.6825(5) 0.3470(4) 0.068(3) Uani 1 1 d . . . . .
C32B C 0.6066(13) 1.0983(8) 0.6733(7) 0.089(2) Uani 0.612(5) 1 d D . P A 1
H32A H 0.5508 1.1076 0.6795 0.133 Uiso 0.612(5) 1 calc R U P A 1
H32B H 0.6184 1.1051 0.6356 0.133 Uiso 0.612(5) 1 calc R U P A 1
H32C H 0.6390 1.1268 0.6917 0.133 Uiso 0.612(5) 1 calc R U P A 1
C33A C 0.3488(8) 0.6994(8) 0.3786(5) 0.128(6) Uani 1 1 d . U . . .
H33D H 0.3291 0.7204 0.4087 0.192 Uiso 1 1 calc R U . . .
H33E H 0.3838 0.7286 0.3571 0.192 Uiso 1 1 calc R U . . .
H33F H 0.3779 0.6604 0.3911 0.192 Uiso 1 1 calc R U . . .
C33B C 0.5260(19) 1.0354(16) 0.6723(11) 0.089(2) Uani 0.388(5) 1 d . . P A 2
H33A H 0.4998 0.9942 0.6817 0.133 Uiso 0.388(5) 1 calc R U P A 2
H33B H 0.5251 1.0461 0.6343 0.133 Uiso 0.388(5) 1 calc R U P A 2
H33C H 0.4984 1.0690 0.6895 0.133 Uiso 0.388(5) 1 calc R U P A 2
C34A C 0.2350(10) 0.7391(8) 0.3225(9) 0.177(10) Uani 1 1 d . . . . .
H34D H 0.1935 0.7238 0.3010 0.266 Uiso 1 1 calc R U . . .
H34E H 0.2699 0.7680 0.3005 0.266 Uiso 1 1 calc R U . . .
H34F H 0.2111 0.7622 0.3502 0.266 Uiso 1 1 calc R U . . .
C34B C 0.5856(12) 0.9794(8) 0.6609(7) 0.089(2) Uani 0.612(5) 1 d D . P A 1
H34A H 0.6073 0.9367 0.6720 0.133 Uiso 0.612(5) 1 calc R U P A 1
H34B H 0.5969 0.9906 0.6236 0.133 Uiso 0.612(5) 1 calc R U P A 1
H34C H 0.5285 0.9792 0.6671 0.133 Uiso 0.612(5) 1 calc R U P A 1
C35A C 0.3115(9) 0.6483(8) 0.2998(5) 0.128(6) Uani 1 1 d . . . . .
H35A H 0.3396 0.6088 0.3125 0.191 Uiso 1 1 calc R U . . .
H35B H 0.3471 0.6767 0.2779 0.191 Uiso 1 1 calc R U . . .
H35C H 0.2664 0.6376 0.2791 0.191 Uiso 1 1 calc R U . . .
C35B C 0.1980(5) 1.0596(5) 0.9400(3) 0.0426(19) Uani 1 1 d . . . . .
C36A C 0.0714(4) 0.3045(3) 0.6803(3) 0.0272(14) Uani 1 1 d . . . . .
C36B C 0.1141(5) 1.0854(5) 0.9267(4) 0.054(2) Uani 1 1 d . . . . .
C37A C 0.0826(5) 0.2560(4) 0.7305(3) 0.0380(17) Uani 1 1 d . . . . .
C37B C 0.0717(12) 1.0308(10) 0.8984(7) 0.089(2) Uani 0.612(5) 1 d . . P A 1
H37A H 0.1018 1.0228 0.8668 0.133 Uiso 0.612(5) 1 calc R U P A 1
H37B H 0.0183 1.0449 0.8888 0.133 Uiso 0.612(5) 1 calc R U P A 1
H37C H 0.0691 0.9912 0.9223 0.133 Uiso 0.612(5) 1 calc R U P A 1
C38A C 0.1201(9) 0.2888(6) 0.7747(4) 0.104(5) Uani 1 1 d . . . . .
H38D H 0.1716 0.3060 0.7629 0.157 Uiso 1 1 calc R U . . .
H38E H 0.1266 0.2575 0.8055 0.157 Uiso 1 1 calc R U . . .
H38F H 0.0859 0.3240 0.7840 0.157 Uiso 1 1 calc R U . . .
C38B C 0.111(2) 1.1092(18) 0.8718(12) 0.089(2) Uani 0.388(5) 1 d . . P A 2
H38A H 0.1486 1.1444 0.8643 0.133 Uiso 0.388(5) 1 calc R U P A 2
H38B H 0.0578 1.1248 0.8634 0.133 Uiso 0.388(5) 1 calc R U P A 2
H38C H 0.1248 1.0745 0.8504 0.133 Uiso 0.388(5) 1 calc R U P A 2
C39A C 0.0036(7) 0.2253(7) 0.7468(5) 0.109(6) Uani 1 1 d . . . . .
H39D H -0.0341 0.2586 0.7548 0.164 Uiso 1 1 calc R U . . .
H39E H 0.0105 0.1946 0.7779 0.164 Uiso 1 1 calc R U . . .
H39F H -0.0162 0.2029 0.7181 0.164 Uiso 1 1 calc R U . . .
C39B C 0.1207(14) 1.1438(11) 0.8850(8) 0.089(2) Uani 0.612(5) 1 d . . P A 1
H39A H 0.1517 1.1773 0.8988 0.133 Uiso 0.612(5) 1 calc R U P A 1
H39B H 0.0679 1.1605 0.8765 0.133 Uiso 0.612(5) 1 calc R U P A 1
H39C H 0.1465 1.1307 0.8534 0.133 Uiso 0.612(5) 1 calc R U P A 1
C40A C 0.1381(9) 0.2030(6) 0.7135(5) 0.115(5) Uani 1 1 d . . . . .
H40D H 0.1140 0.1825 0.6851 0.172 Uiso 1 1 calc R U . . .
H40E H 0.1471 0.1708 0.7433 0.172 Uiso 1 1 calc R U . . .
H40F H 0.1885 0.2220 0.7012 0.172 Uiso 1 1 calc R U . . .
C40B C 0.100(2) 1.1394(17) 0.9675(12) 0.089(2) Uani 0.388(5) 1 d . . P A 2
H40A H 0.1042 1.1191 1.0035 0.133 Uiso 0.388(5) 1 calc R U P A 2
H40B H 0.0481 1.1589 0.9623 0.133 Uiso 0.388(5) 1 calc R U P A 2
H40C H 0.1406 1.1726 0.9612 0.133 Uiso 0.388(5) 1 calc R U P A 2
C41A C 0.3071(4) 0.4424(3) 0.5549(3) 0.0344(16) Uani 1 1 d . . . . .
C41B C 0.0470(19) 1.0368(17) 0.9478(12) 0.089(2) Uani 0.388(5) 1 d . . P A 2
H41A H 0.0553 0.9959 0.9331 0.133 Uiso 0.388(5) 1 calc R U P A 2
H41B H -0.0044 1.0547 0.9372 0.133 Uiso 0.388(5) 1 calc R U P A 2
H41C H 0.0488 1.0298 0.9861 0.133 Uiso 0.388(5) 1 calc R U P A 2
C42A C 0.3922(5) 0.4272(4) 0.5747(4) 0.049(2) Uani 1 1 d . . . . .
C42B C 0.0723(13) 1.0960(12) 0.9746(7) 0.089(2) Uani 0.612(5) 1 d . . P A 1
H42A H 0.0690 1.0556 0.9974 0.133 Uiso 0.612(5) 1 calc R U P A 1
H42B H 0.0190 1.1119 0.9664 0.133 Uiso 0.612(5) 1 calc R U P A 1
H42C H 0.1004 1.1277 0.9926 0.133 Uiso 0.612(5) 1 calc R U P A 1
C43A C 0.4333(6) 0.4933(5) 0.5740(5) 0.072(3) Uani 1 1 d . . . . .
H43D H 0.4339 0.5149 0.5383 0.108 Uiso 1 1 calc R U . . .
H43E H 0.4875 0.4868 0.5861 0.108 Uiso 1 1 calc R U . . .
H43F H 0.4045 0.5199 0.5972 0.108 Uiso 1 1 calc R U . . .
C43B C 0.658(2) 0.9807(16) 0.6649(12) 0.089(2) Uani 0.388(5) 1 d . . P A 2
H43A H 0.7088 0.9677 0.6795 0.133 Uiso 0.388(5) 1 calc R U P A 2
H43B H 0.6644 0.9971 0.6279 0.133 Uiso 0.388(5) 1 calc R U P A 2
H43C H 0.6223 0.9437 0.6678 0.133 Uiso 0.388(5) 1 calc R U P A 2
C44A C 0.3885(7) 0.3900(6) 0.6292(5) 0.092(4) Uani 1 1 d . . . . .
H44A H 0.3607 0.4158 0.6535 0.137 Uiso 1 1 calc R U . . .
H44B H 0.4421 0.3807 0.6415 0.137 Uiso 1 1 calc R U . . .
H44C H 0.3604 0.3497 0.6274 0.137 Uiso 1 1 calc R U . . .
C44B C 0.4286(4) 1.1962(3) 0.8204(3) 0.0337(16) Uani 1 1 d . . . . .
C45A C 0.4376(6) 0.3870(5) 0.5349(4) 0.070(3) Uani 1 1 d . . . . .
H45A H 0.4097 0.3467 0.5323 0.106 Uiso 1 1 calc R U . . .
H45B H 0.4911 0.3775 0.5472 0.106 Uiso 1 1 calc R U . . .
H45C H 0.4401 0.4117 0.5003 0.106 Uiso 1 1 calc R U . . .
C45B C 0.4140(5) 1.2478(4) 0.7727(3) 0.0408(18) Uani 1 1 d . . . . .
C46B C 0.3696(9) 1.2136(6) 0.7319(5) 0.103(5) Uani 1 1 d . . . . .
H46A H 0.4018 1.1779 0.7214 0.155 Uiso 1 1 calc R U . . .
H46B H 0.3592 1.2440 0.7011 0.155 Uiso 1 1 calc R U . . .
H46C H 0.3196 1.1971 0.7472 0.155 Uiso 1 1 calc R U . . .
C47B C 0.4952(6) 1.2713(6) 0.7498(4) 0.079(3) Uani 1 1 d . . . . .
H47A H 0.5245 1.2903 0.7768 0.119 Uiso 1 1 calc R U . . .
H47B H 0.4873 1.3035 0.7199 0.119 Uiso 1 1 calc R U . . .
H47C H 0.5250 1.2348 0.7384 0.119 Uiso 1 1 calc R U . . .
C48B C 0.3645(8) 1.3034(5) 0.7888(4) 0.091(4) Uani 1 1 d . . . . .
H48A H 0.3137 1.2873 0.8030 0.136 Uiso 1 1 calc R U . . .
H48B H 0.3558 1.3345 0.7582 0.136 Uiso 1 1 calc R U . . .
H48C H 0.3920 1.3242 0.8156 0.136 Uiso 1 1 calc R U . . .
C49B C 0.7347(5) 1.1352(4) 0.8892(4) 0.0412(19) Uani 1 1 d . . . . .
C50B C 0.7990(5) 1.1676(5) 0.8506(4) 0.055(2) Uani 1 1 d . . . . .
C51B C 0.8021(8) 1.1325(6) 0.8012(5) 0.108(5) Uani 1 1 d . . . . .
H51A H 0.8153 1.0873 0.8107 0.162 Uiso 1 1 calc R U . . .
H51B H 0.8423 1.1521 0.7769 0.162 Uiso 1 1 calc R U . . .
H51C H 0.7507 1.1358 0.7844 0.162 Uiso 1 1 calc R U . . .
C52B C 0.8788(7) 1.1602(9) 0.8764(6) 0.131(6) Uani 1 1 d . U . . .
H52A H 0.8777 1.1814 0.9086 0.197 Uiso 1 1 calc R U . . .
H52B H 0.9193 1.1798 0.8524 0.197 Uiso 1 1 calc R U . . .
H52C H 0.8909 1.1145 0.8848 0.197 Uiso 1 1 calc R U . . .
C53B C 0.7741(8) 1.2376(5) 0.8365(5) 0.088(4) Uani 1 1 d . . . . .
H53A H 0.7226 1.2390 0.8199 0.132 Uiso 1 1 calc R U . . .
H53B H 0.8130 1.2590 0.8122 0.132 Uiso 1 1 calc R U . . .
H53C H 0.7708 1.2594 0.8684 0.132 Uiso 1 1 calc R U . . .
C275 C 0.4745(14) 0.7844(12) 0.7069(9) 0.097(4) Uani 0.612(5) 1 d . . P A 1
H27D H 0.5018 0.8234 0.6924 0.145 Uiso 0.612(5) 1 calc R U P A 1
H27E H 0.4579 0.7604 0.6782 0.145 Uiso 0.612(5) 1 calc R U P A 1
H27F H 0.5102 0.7577 0.7297 0.145 Uiso 0.612(5) 1 calc R U P A 1
C10 C 0.6616(13) 1.4609(10) 0.8582(8) 0.1801(19) Uani 1 1 d D U . . .
H10D H 0.6970 1.4465 0.8306 0.216 Uiso 1 1 calc R U . . .
H10E H 0.6171 1.4861 0.8421 0.216 Uiso 1 1 calc R U . . .
C11 C 0.6312(13) 1.3990(10) 0.9025(8) 0.1801(19) Uani 1 1 d D U . . .
H11D H 0.6765 1.3758 0.9196 0.216 Uiso 1 1 calc R U . . .
H11E H 0.5958 1.4143 0.9297 0.216 Uiso 1 1 calc R U . . .
C13 C 0.7081(12) 1.4990(10) 0.9003(8) 0.1801(19) Uani 1 1 d D U . . .
H13D H 0.7417 1.5319 0.8816 0.270 Uiso 1 1 calc R U . . .
H13E H 0.7408 1.4686 0.9222 0.270 Uiso 1 1 calc R U . . .
H13F H 0.6699 1.5194 0.9224 0.270 Uiso 1 1 calc R U . . .

loop_
_atom_site_aniso_label
_atom_site_aniso_U_11
_atom_site_aniso_U_22
_atom_site_aniso_U_33
_atom_site_aniso_U_23
_atom_site_aniso_U_13
_atom_site_aniso_U_12
Y1A 0.0273(4) 0.0204(3) 0.0265(3) -0.0009(2) -0.0028(3) -0.0040(3)
Y1B 0.0230(3) 0.0282(3) 0.0278(3) -0.0010(3) 0.0017(3) 0.0077(3)
Y2A 0.0357(4) 0.0261(3) 0.0323(4) -0.0083(3) -0.0037(3) 0.0017(3)
Y2B 0.0392(4) 0.0341(4) 0.0379(4) -0.0049(3) 0.0015(3) 0.0017(3)
Y3A 0.0236(3) 0.0193(3) 0.0274(3) -0.0032(2) -0.0037(2) -0.0009(2)
Y3B 0.0221(3) 0.0246(3) 0.0286(3) -0.0008(3) 0.0041(3) 0.0041(3)
Ni1A 0.0270(5) 0.0164(4) 0.0331(5) -0.0068(3) -0.0023(4) 0.0002(3)
Ni1B 0.0348(5) 0.0240(4) 0.0350(5) -0.0069(4) 0.0030(4) 0.0089(4)
Ni2A 0.0224(4) 0.0241(4) 0.0286(4) -0.0096(3) 0.0001(3) 0.0015(3)
Ni2B 0.0313(5) 0.0290(5) 0.0361(5) -0.0089(4) -0.0020(4) -0.0026(4)
Ni3 0.0248(5) 0.0240(4) 0.0253(4) -0.0080(3) -0.0018(3) -0.0001(3)
Ni3B 0.0304(5) 0.0296(4) 0.0258(4) -0.0073(4) 0.0007(4) 0.0040(4)
P1A 0.0227(9) 0.0262(8) 0.0231(8) -0.0014(7) -0.0009(7) -0.0030(7)
P1B 0.0280(10) 0.0192(8) 0.0337(9) -0.0012(7) 0.0037(7) 0.0020(7)
P2 0.0212(9) 0.0186(8) 0.0254(8) -0.0026(6) -0.0001(6) 0.0022(6)
P2B 0.0217(9) 0.0267(8) 0.0246(8) -0.0010(7) 0.0016(7) 0.0034(7)
P3A 0.0228(9) 0.0183(8) 0.0323(9) -0.0020(7) -0.0047(7) 0.0011(6)
P3B 0.0212(9) 0.0308(9) 0.0258(9) -0.0026(7) -0.0003(7) 0.0029(7)
O1 0.031(3) 0.023(2) 0.030(2) -0.0056(19) 0.0004(19) 0.0035(19)
O1A 0.031(3) 0.024(2) 0.033(3) -0.009(2) -0.003(2) -0.001(2)
O1B 0.040(3) 0.033(3) 0.036(3) -0.011(2) 0.008(2) 0.010(2)
O1OH 0.019(2) 0.021(2) 0.029(2) -0.0069(18) -0.0008(18) -0.0012(18)
O1PA 0.026(3) 0.022(2) 0.048(3) -0.010(2) -0.008(2) 0.0035(19)
O1PB 0.026(3) 0.034(3) 0.030(2) -0.008(2) 0.0009(19) 0.004(2)
O2A 0.126(7) 0.075(5) 0.076(5) -0.012(4) -0.019(5) -0.036(5)
O2B 0.132(8) 0.115(7) 0.066(5) -0.024(5) 0.012(5) -0.010(6)
O2PA 0.023(2) 0.028(2) 0.028(2) -0.0045(19) -0.0037(18) 0.0012(19)
O2PB 0.026(3) 0.032(3) 0.036(3) -0.007(2) 0.000(2) 0.003(2)
O3A 0.039(3) 0.025(2) 0.055(3) -0.016(2) -0.001(2) 0.003(2)
O3B 0.064(4) 0.030(3) 0.060(4) -0.025(3) 0.008(3) 0.005(3)
O3PA 0.024(3) 0.026(2) 0.031(2) -0.0107(19) -0.0039(19) 0.0036(19)
O3PB 0.031(3) 0.021(2) 0.039(3) -0.002(2) 0.004(2) 0.0071(19)
O4A 0.030(3) 0.025(2) 0.047(3) -0.008(2) 0.004(2) 0.008(2)
O4B 0.056(4) 0.031(3) 0.049(3) -0.011(2) -0.005(3) -0.006(3)
O4PA 0.027(3) 0.020(2) 0.025(2) -0.0028(18) 0.0018(18) 0.0030(18)
O4PB 0.035(3) 0.021(2) 0.028(2) -0.0013(18) 0.001(2) 0.0040(19)
O5A 0.030(3) 0.047(3) 0.032(3) -0.011(2) 0.002(2) 0.000(2)
O5B 0.043(3) 0.043(3) 0.041(3) -0.014(2) -0.006(2) 0.002(2)
O5PA 0.047(3) 0.028(2) 0.027(2) -0.009(2) 0.001(2) 0.006(2)
O5PB 0.050(3) 0.028(3) 0.037(3) -0.004(2) -0.004(2) 0.000(2)
O6A 0.038(3) 0.043(3) 0.033(3) -0.018(2) 0.001(2) -0.004(2)
O6B 0.040(3) 0.051(3) 0.039(3) -0.019(2) -0.002(2) 0.001(3)
O6PA 0.027(3) 0.018(2) 0.027(2) -0.0024(17) -0.0022(18) 0.0036(18)
O6PB 0.026(3) 0.026(2) 0.022(2) -0.0011(18) 0.0008(18) 0.0055(19)
O7A 0.041(3) 0.020(2) 0.042(3) -0.005(2) -0.004(2) -0.007(2)
O7B 0.049(4) 0.036(3) 0.048(3) -0.007(2) 0.004(3) 0.023(3)
O7PA 0.039(3) 0.032(3) 0.027(2) -0.005(2) 0.001(2) -0.011(2)
O7PB 0.023(2) 0.032(2) 0.025(2) -0.0057(19) -0.0002(18) 0.0015(19)
O8A 0.050(3) 0.024(2) 0.044(3) -0.002(2) -0.004(2) -0.011(2)
O8B 0.046(3) 0.048(3) 0.046(3) -0.007(3) 0.002(3) 0.027(3)
O8PA 0.027(3) 0.018(2) 0.035(3) -0.0031(19) -0.0027(19) 0.0016(18)
O8PB 0.027(3) 0.029(2) 0.038(3) -0.007(2) 0.008(2) 0.000(2)
O9A 0.023(3) 0.043(3) 0.051(3) -0.011(2) 0.009(2) 0.000(2)
O9B 0.030(3) 0.044(3) 0.060(4) -0.009(3) -0.002(2) -0.011(2)
O9PA 0.029(3) 0.028(2) 0.027(2) -0.0098(19) 0.0008(19) -0.0023(19)
O9PB 0.026(3) 0.027(2) 0.036(3) -0.007(2) 0.000(2) 0.0002(19)
O10A 0.043(4) 0.105(6) 0.109(6) -0.079(5) 0.012(4) -0.010(4)
O10B 0.047(4) 0.111(6) 0.118(6) -0.063(5) 0.002(4) -0.012(4)
O11A 0.032(3) 0.033(3) 0.034(3) -0.009(2) -0.009(2) -0.005(2)
O11B 0.043(3) 0.041(3) 0.031(3) -0.005(2) 0.011(2) 0.007(2)
O12A 0.035(3) 0.032(3) 0.039(3) -0.006(2) -0.015(2) 0.000(2)
O12B 0.044(3) 0.036(3) 0.037(3) -0.003(2) 0.012(2) 0.010(2)
O13A 0.032(3) 0.058(3) 0.038(3) -0.009(3) 0.002(2) -0.010(3)
O13B 0.030(3) 0.078(5) 0.048(3) -0.013(3) 0.001(2) 0.001(3)
O14A 0.041(3) 0.056(4) 0.040(3) -0.007(3) 0.004(2) -0.006(3)
O14B 0.023(3) 0.076(4) 0.037(3) -0.010(3) 0.004(2) -0.004(3)
O15A 0.031(3) 0.026(2) 0.032(3) 0.0056(19) -0.003(2) -0.002(2)
O15B 0.034(3) 0.036(3) 0.033(3) 0.005(2) 0.001(2) 0.012(2)
O16A 0.031(3) 0.028(2) 0.037(3) 0.000(2) -0.009(2) 0.000(2)
O16B 0.034(3) 0.037(3) 0.029(3) 0.007(2) 0.007(2) 0.010(2)
O17A 0.031(3) 0.035(3) 0.062(4) -0.010(3) 0.009(3) -0.003(2)
O17B 0.024(3) 0.042(3) 0.070(4) -0.008(3) 0.005(3) -0.004(2)
O18A 0.031(3) 0.037(3) 0.059(4) -0.009(3) -0.005(2) 0.004(2)
O18B 0.040(3) 0.039(3) 0.061(4) -0.004(3) 0.009(3) -0.009(2)
C1 0.080(3) 0.099(3) 0.088(3) -0.015(3) -0.002(3) -0.005(3)
C1A 0.038(4) 0.034(4) 0.039(4) -0.014(3) -0.004(3) -0.010(3)
C1B 0.053(6) 0.042(5) 0.054(5) -0.015(4) 0.016(4) 0.008(4)
C1PA 0.050(6) 0.096(7) 0.038(5) 0.023(5) -0.010(4) -0.038(5)
C1PB 0.049(5) 0.035(4) 0.061(5) 0.009(4) 0.009(4) -0.003(4)
C2 0.184(4) 0.188(4) 0.169(3) -0.022(3) 0.004(3) -0.008(3)
C2A 0.073(7) 0.025(4) 0.074(6) -0.008(4) -0.020(5) -0.007(4)
C2B 0.105(9) 0.048(6) 0.077(7) 0.001(5) 0.045(6) 0.039(6)
C2PA 0.080(3) 0.099(3) 0.088(3) -0.015(3) -0.002(3) -0.005(3)
C2PB 0.080(3) 0.099(3) 0.088(3) -0.015(3) -0.002(3) -0.005(3)
C3 0.184(4) 0.188(4) 0.169(3) -0.022(3) 0.004(3) -0.008(3)
C3A 0.046(5) 0.031(4) 0.035(4) -0.013(3) 0.003(3) 0.011(3)
C3B 0.067(6) 0.031(4) 0.030(4) -0.010(3) -0.002(4) -0.005(4)
C3PA 0.184(4) 0.188(4) 0.169(3) -0.022(3) 0.004(3) -0.008(3)
C3PB 0.184(4) 0.188(4) 0.169(3) -0.022(3) 0.004(3) -0.008(3)
C4 0.184(4) 0.188(4) 0.169(3) -0.022(3) 0.004(3) -0.008(3)
C4A 0.059(6) 0.033(4) 0.077(6) -0.010(4) 0.022(5) 0.009(4)
C4B 0.091(8) 0.025(4) 0.077(7) -0.014(4) -0.036(6) 0.003(4)
C4PA 0.184(4) 0.188(4) 0.169(3) -0.022(3) 0.004(3) -0.008(3)
C5 0.184(4) 0.188(4) 0.169(3) -0.022(3) 0.004(3) -0.008(3)
C5A 0.175(17) 0.135(13) 0.25(2) -0.162(15) -0.099(15) 0.089(12)
C5B 0.29(2) 0.043(7) 0.121(12) -0.050(7) -0.003(13) 0.013(10)
C5PA 0.184(4) 0.188(4) 0.169(3) -0.022(3) 0.004(3) -0.008(3)
C6 0.035(5) 0.053(5) 0.036(4) 0.000(4) 0.003(3) 0.006(4)
C6A 0.092(10) 0.056(7) 0.128(11) -0.007(7) 0.040(8) 0.026(6)
C6B 0.111(11) 0.034(6) 0.232(18) -0.007(8) -0.069(12) -0.020(6)
C6PA 0.184(4) 0.188(4) 0.169(3) -0.022(3) 0.004(3) -0.008(3)
C7 0.080(3) 0.099(3) 0.088(3) -0.015(3) -0.002(3) -0.005(3)
C7A 0.165(16) 0.064(8) 0.160(15) 0.047(9) 0.036(12) 0.046(9)
C7B 0.137(12) 0.043(6) 0.125(11) 0.018(6) -0.066(9) -0.009(7)
C7PA 0.028(4) 0.038(4) 0.072(6) -0.001(4) -0.004(4) -0.003(3)
C8 0.184(4) 0.188(4) 0.169(3) -0.022(3) 0.004(3) -0.008(3)
C8A 0.031(4) 0.029(4) 0.033(4) -0.012(3) 0.001(3) -0.002(3)
C8B 0.040(5) 0.035(4) 0.041(4) -0.017(3) -0.006(4) 0.008(3)
C8PA 0.080(3) 0.099(3) 0.088(3) -0.015(3) -0.002(3) -0.005(3)
C9 0.184(4) 0.188(4) 0.169(3) -0.022(3) 0.004(3) -0.008(3)
C9A 0.041(5) 0.094(7) 0.032(4) -0.026(4) 0.002(4) 0.003(5)
C9B 0.052(5) 0.060(5) 0.043(5) -0.027(4) -0.017(4) 0.003(4)
C9PA 0.114(9) 0.146(9) 0.176(10) -0.065(8) -0.014(8) -0.020(7)
C9PB 0.030(5) 0.085(7) 0.040(5) -0.003(4) -0.001(3) 0.010(4)
C10A 0.075(8) 0.244(18) 0.034(5) -0.039(8) -0.014(5) 0.046(10)
C10B 0.116(10) 0.109(10) 0.074(7) -0.048(7) -0.030(7) 0.006(8)
C10P 0.184(4) 0.188(4) 0.169(3) -0.022(3) 0.004(3) -0.008(3)
C11A 0.065(7) 0.094(8) 0.041(5) -0.017(5) 0.015(4) 0.008(6)
C11B 0.116(10) 0.109(10) 0.074(7) -0.048(7) -0.030(7) 0.006(8)
C11P 0.184(4) 0.188(4) 0.169(3) -0.022(3) 0.004(3) -0.008(3)
C12A 0.127(11) 0.082(8) 0.098(9) -0.063(7) 0.047(8) -0.030(8)
C12B 0.116(10) 0.109(10) 0.074(7) -0.048(7) -0.030(7) 0.006(8)
C12P 0.184(4) 0.188(4) 0.169(3) -0.022(3) 0.004(3) -0.008(3)
C13A 0.033(4) 0.020(3) 0.048(5) -0.002(3) -0.006(3) -0.001(3)
C13B 0.116(10) 0.109(10) 0.074(7) -0.048(7) -0.030(7) 0.006(8)
C13P 0.040(5) 0.029(4) 0.084(6) 0.001(4) -0.021(4) -0.002(4)
C14A 0.074(6) 0.015(3) 0.057(5) 0.003(3) 0.006(4) -0.007(4)
C14B 0.116(10) 0.109(10) 0.074(7) -0.048(7) -0.030(7) 0.006(8)
C14P 0.080(3) 0.099(3) 0.088(3) -0.015(3) -0.002(3) -0.005(3)
C15A 0.093(8) 0.034(4) 0.095(7) 0.007(4) 0.005(6) -0.014(5)
C15B 0.058(6) 0.036(4) 0.056(5) -0.001(4) 0.008(4) 0.022(4)
C15P 0.071(8) 0.060(7) 0.130(11) 0.015(7) -0.023(7) 0.020(6)
C16A 0.093(8) 0.034(4) 0.095(7) 0.007(4) 0.005(6) -0.014(5)
C16B 0.092(9) 0.062(6) 0.079(7) -0.020(6) -0.010(6) 0.056(6)
C16P 0.184(4) 0.188(4) 0.169(3) -0.022(3) 0.004(3) -0.008(3)
C17A 0.093(8) 0.034(4) 0.095(7) 0.007(4) 0.005(6) -0.014(5)
C17B 0.126(13) 0.090(10) 0.115(10) -0.001(8) -0.008(9) 0.078(9)
C17P 0.184(4) 0.188(4) 0.169(3) -0.022(3) 0.004(3) -0.008(3)
C18A 0.093(8) 0.034(4) 0.095(7) 0.007(4) 0.005(6) -0.014(5)
C18B 0.126(13) 0.090(10) 0.115(10) -0.001(8) -0.008(9) 0.078(9)
C18P 0.184(4) 0.188(4) 0.169(3) -0.022(3) 0.004(3) -0.008(3)
C19A 0.093(8) 0.034(4) 0.095(7) 0.007(4) 0.005(6) -0.014(5)
C19B 0.126(13) 0.090(10) 0.115(10) -0.001(8) -0.008(9) 0.078(9)
C19P 0.184(4) 0.188(4) 0.169(3) -0.022(3) 0.004(3) -0.008(3)
C20A 0.093(8) 0.034(4) 0.095(7) 0.007(4) 0.005(6) -0.014(5)
C20B 0.126(13) 0.090(10) 0.115(10) -0.001(8) -0.008(9) 0.078(9)
C20P 0.184(4) 0.188(4) 0.169(3) -0.022(3) 0.004(3) -0.008(3)
C21A 0.030(5) 0.073(6) 0.072(6) -0.046(5) 0.009(4) -0.003(4)
C21B 0.126(13) 0.090(10) 0.115(10) -0.001(8) -0.008(9) 0.078(9)
C22A 0.093(8) 0.114(8) 0.134(8) -0.063(7) 0.021(7) -0.005(6)
C22B 0.126(13) 0.090(10) 0.115(10) -0.001(8) -0.008(9) 0.078(9)
C23A 0.070(5) 0.191(10) 0.204(10) -0.150(9) 0.030(6) -0.012(6)
C23B 0.044(6) 0.092(8) 0.111(9) -0.048(7) 0.006(6) -0.020(6)
C24A 0.070(5) 0.191(10) 0.204(10) -0.150(9) 0.030(6) -0.012(6)
C24B 0.069(9) 0.212(15) 0.212(15) -0.067(13) 0.005(10) -0.071(10)
C25A 0.070(5) 0.191(10) 0.204(10) -0.150(9) 0.030(6) -0.012(6)
C25B 0.242(9) 0.249(9) 0.263(9) -0.048(6) -0.004(5) -0.016(5)
C26A 0.032(4) 0.031(4) 0.039(4) -0.007(3) -0.009(3) 0.000(3)
C26B 0.242(9) 0.249(9) 0.263(9) -0.048(6) -0.004(5) -0.016(5)
C27A 0.061(6) 0.049(5) 0.054(5) -0.018(4) -0.031(4) 0.009(4)
C27B 0.242(9) 0.249(9) 0.263(9) -0.048(6) -0.004(5) -0.016(5)
C28A 0.121(10) 0.093(8) 0.061(6) -0.039(6) -0.057(7) 0.041(7)
C28B 0.034(4) 0.041(4) 0.038(4) 0.003(3) 0.010(3) 0.012(3)
C29A 0.32(3) 0.092(10) 0.093(10) 0.023(8) -0.134(14) -0.036(13)
C29B 0.089(8) 0.060(6) 0.031(4) 0.003(4) 0.013(4) 0.014(5)
C30A 0.062(9) 0.32(3) 0.124(13) -0.119(15) -0.044(9) 0.029(12)
C30B 0.092(6) 0.107(6) 0.063(4) 0.009(4) 0.009(4) 0.030(5)
C31A 0.031(4) 0.050(5) 0.033(4) -0.005(3) 0.000(3) -0.006(4)
C31B 0.092(6) 0.107(6) 0.063(4) 0.009(4) 0.009(4) 0.030(5)
C32A 0.051(6) 0.062(6) 0.086(7) 0.012(5) 0.022(5) -0.015(5)
C32B 0.092(6) 0.107(6) 0.063(4) 0.009(4) 0.009(4) 0.030(5)
C33A 0.113(10) 0.186(13) 0.082(8) 0.007(8) -0.015(7) -0.104(10)
C33B 0.092(6) 0.107(6) 0.063(4) 0.009(4) 0.009(4) 0.030(5)
C34A 0.124(15) 0.120(14) 0.26(2) 0.103(15) 0.037(15) -0.015(11)
C34B 0.092(6) 0.107(6) 0.063(4) 0.009(4) 0.009(4) 0.030(5)
C35A 0.131(13) 0.171(15) 0.084(9) -0.035(10) 0.055(9) -0.076(12)
C35B 0.035(5) 0.063(6) 0.029(4) -0.006(4) 0.004(3) -0.004(4)
C36A 0.027(4) 0.023(3) 0.030(4) 0.001(3) -0.001(3) 0.005(3)
C36B 0.027(4) 0.073(6) 0.058(5) 0.011(5) -0.016(4) -0.005(4)
C37A 0.038(4) 0.034(4) 0.039(4) 0.011(3) -0.005(3) -0.005(3)
C37B 0.092(6) 0.107(6) 0.063(4) 0.009(4) 0.009(4) 0.030(5)
C38A 0.178(14) 0.084(8) 0.048(6) 0.024(6) -0.058(8) -0.049(9)
C38B 0.092(6) 0.107(6) 0.063(4) 0.009(4) 0.009(4) 0.030(5)
C39A 0.075(8) 0.154(13) 0.081(8) 0.078(8) -0.026(6) -0.050(8)
C39B 0.092(6) 0.107(6) 0.063(4) 0.009(4) 0.009(4) 0.030(5)
C40A 0.129(12) 0.091(9) 0.111(10) 0.048(8) 0.000(9) 0.065(9)
C40B 0.092(6) 0.107(6) 0.063(4) 0.009(4) 0.009(4) 0.030(5)
C41A 0.035(4) 0.023(3) 0.046(5) -0.006(3) -0.002(3) -0.005(3)
C41B 0.092(6) 0.107(6) 0.063(4) 0.009(4) 0.009(4) 0.030(5)
C42A 0.034(5) 0.048(5) 0.061(5) 0.011(4) 0.000(4) 0.001(4)
C42B 0.092(6) 0.107(6) 0.063(4) 0.009(4) 0.009(4) 0.030(5)
C43A 0.044(6) 0.069(7) 0.105(9) -0.014(6) -0.020(6) 0.005(5)
C43B 0.092(6) 0.107(6) 0.063(4) 0.009(4) 0.009(4) 0.030(5)
C44A 0.069(8) 0.114(10) 0.083(8) 0.032(7) -0.011(6) 0.016(7)
C44B 0.031(4) 0.031(4) 0.038(4) 0.003(3) -0.007(3) 0.004(3)
C45A 0.045(6) 0.072(7) 0.095(8) -0.013(6) 0.007(5) 0.017(5)
C45B 0.043(5) 0.039(4) 0.036(4) 0.010(3) -0.001(3) 0.011(4)
C46B 0.147(13) 0.083(8) 0.074(8) 0.027(6) -0.059(8) -0.013(8)
C47B 0.065(7) 0.089(8) 0.072(7) 0.048(6) 0.005(5) 0.001(6)
C48B 0.109(10) 0.074(7) 0.077(7) 0.045(6) 0.024(7) 0.051(7)
C49B 0.024(4) 0.039(4) 0.060(5) -0.005(4) 0.011(4) 0.009(3)
C50B 0.025(4) 0.071(6) 0.066(6) 0.005(5) 0.003(4) -0.004(4)
C51B 0.112(11) 0.092(9) 0.118(11) -0.018(8) 0.087(9) -0.010(8)
C52B 0.043(7) 0.216(14) 0.122(10) 0.047(10) 0.005(7) -0.024(8)
C53B 0.096(9) 0.056(6) 0.103(9) 0.017(6) 0.044(7) -0.005(6)
C275 0.116(10) 0.109(10) 0.074(7) -0.048(7) -0.030(7) 0.006(8)
C10 0.184(4) 0.188(4) 0.169(3) -0.022(3) 0.004(3) -0.008(3)
C11 0.184(4) 0.188(4) 0.169(3) -0.022(3) 0.004(3) -0.008(3)
C13 0.184(4) 0.188(4) 0.169(3) -0.022(3) 0.004(3) -0.008(3)

loop_
_atom_type_symbol
_atom_type_description
_atom_type_scat_dispersion_real
_atom_type_scat_dispersion_imag
_atom_type_scat_source
C C 0.0033 0.0016 'International Tables Vol C Tables 4.2.6.8 and 6.1.1.4'
H H 0.0000 0.0000 'International Tables Vol C Tables 4.2.6.8 and 6.1.1.4'
Ni Ni 0.3393 1.1124 'International Tables Vol C Tables 4.2.6.8 and 6.1.1.4'
O O 0.0106 0.0060 'International Tables Vol C Tables 4.2.6.8 and 6.1.1.4'
P P 0.1023 0.0942 'International Tables Vol C Tables 4.2.6.8 and 6.1.1.4'
Y Y -2.7962 3.5667 'International Tables Vol C Tables 4.2.6.8 and 6.1.1.4'

loop_
_geom_angle_atom_site_label_1
_geom_angle_atom_site_label_2
_geom_angle_atom_site_label_3
_geom_angle
_geom_angle_site_symmetry_1
_geom_angle_site_symmetry_3
Ni1A Y1A Y3A 121.29(2) . 2_566
P3A Y1A Y3A 63.39(3) 2_566 2_566
P3A Y1A Ni1A 61.69(4) 2_566 .
O1PA Y1A Y3A 36.53(12) . 2_566
O1PA Y1A Ni1A 137.32(13) . .
O1PA Y1A P3A 96.04(13) . 2_566
O1PA Y1A O6PA 111.28(15) . .
O1PA Y1A O7PA 67.53(16) . 2_566
O1PA Y1A O8PA 124.77(16) . 2_566
O6PA Y1A Y3A 121.66(10) . 2_566
O6PA Y1A Ni1A 38.37(11) . .
O6PA Y1A P3A 86.86(12) . 2_566
O6PA Y1A O7PA 103.26(15) . 2_566
O6PA Y1A O8PA 71.45(15) . 2_566
O7PA Y1A Y3A 34.13(11) 2_566 2_566
O7PA Y1A Ni1A 88.69(11) 2_566 .
O7PA Y1A P3A 29.34(11) 2_566 2_566
O8A Y1A Y3A 146.81(14) . 2_566
O8A Y1A Ni1A 67.06(13) . .
O8A Y1A P3A 103.52(15) . 2_566
O8A Y1A O1PA 154.98(18) . .
O8A Y1A O6PA 85.53(16) . .
O8A Y1A O7PA 128.31(18) . 2_566
O8A Y1A O8PA 77.32(17) . 2_566
O8A Y1A O13A 82.3(2) . .
O8A Y1A O16A 82.15(17) . 2_566
O8PA Y1A Y3A 92.82(10) 2_566 2_566
O8PA Y1A Ni1A 36.70(10) 2_566 .
O8PA Y1A P3A 29.51(10) 2_566 2_566
O8PA Y1A O7PA 58.85(15) 2_566 2_566
O13A Y1A Y3A 115.31(13) . 2_566
O13A Y1A Ni1A 115.49(13) . .
O13A Y1A P3A 170.85(15) . 2_566
O13A Y1A O1PA 80.49(18) . .
O13A Y1A O6PA 86.54(17) . .
O13A Y1A O7PA 147.98(17) . 2_566
O13A Y1A O8PA 150.87(16) . 2_566
O13A Y1A O16A 96.27(18) . 2_566
O16A Y1A Y3A 68.64(11) 2_566 2_566
O16A Y1A Ni1A 130.67(13) 2_566 .
O16A Y1A P3A 91.59(13) 2_566 2_566
O16A Y1A O1PA 81.85(17) 2_566 .
O16A Y1A O6PA 166.86(15) 2_566 .
O16A Y1A O7PA 81.09(16) 2_566 2_566
O16A Y1A O8PA 101.25(16) 2_566 2_566
Ni1B Y1B Y3B 120.46(3) 2_677 .
P1B Y1B Y3B 63.57(4) . .
P1B Y1B Ni1B 61.15(4) . 2_677
O1PB Y1B Y3B 34.02(10) . .
O1PB Y1B Ni1B 88.61(10) . 2_677
O1PB Y1B P1B 29.55(11) . .
O3PB Y1B Y3B 93.22(11) . .
O3PB Y1B Ni1B 36.04(11) . 2_677
O3PB Y1B P1B 29.69(11) . .
O3PB Y1B O1PB 59.22(15) . .
O4PB Y1B Y3B 119.45(12) 2_677 .
O4PB Y1B Ni1B 38.44(11) 2_677 2_677
O4PB Y1B P1B 85.87(12) 2_677 .
O4PB Y1B O1PB 102.79(16) 2_677 .
O4PB Y1B O3PB 70.72(16) 2_677 .
O8B Y1B Y3B 148.57(15) 2_677 .
O8B Y1B Ni1B 67.10(14) 2_677 2_677
O8B Y1B P1B 103.66(16) 2_677 .
O8B Y1B O1PB 128.33(19) 2_677 .
O8B Y1B O3PB 77.22(18) 2_677 .
O8B Y1B O4PB 85.95(18) 2_677 2_677
O8B Y1B O8PB 157.50(19) 2_677 .
O8B Y1B O16B 83.20(18) 2_677 .
O8PB Y1B Y3B 36.93(11) . .
O8PB Y1B Ni1B 133.98(12) . 2_677
O8PB Y1B P1B 95.59(12) . .
O8PB Y1B O1PB 67.60(16) . .
O8PB Y1B O3PB 123.97(16) . .
O8PB Y1B O4PB 107.21(16) . 2_677
O14B Y1B Y3B 116.06(14) . .
O14B Y1B Ni1B 114.25(13) . 2_677
O14B Y1B P1B 169.54(15) . .
O14B Y1B O1PB 148.81(18) . .
O14B Y1B O3PB 149.12(17) . .
O14B Y1B O4PB 85.59(18) . 2_677
O14B Y1B O8B 81.7(2) . 2_677
O14B Y1B O8PB 81.21(19) . .
O14B Y1B O16B 97.16(19) . .
O16B Y1B Y3B 69.55(12) . .
O16B Y1B Ni1B 131.60(13) . 2_677
O16B Y1B P1B 92.41(13) . .
O16B Y1B O1PB 80.72(17) . .
O16B Y1B O3PB 102.45(17) . .
O16B Y1B O4PB 168.29(16) . 2_677
O16B Y1B O8PB 84.48(17) . .
O3PA Y2A Ni2A 43.22(11) . 2_566
O3PA Y2A O9A 70.08(16) . .
O3PA Y2A O10A 112.5(2) . .
O3PA Y2A C21A 91.7(2) . .
O5PA Y2A Ni2A 116.65(13) . 2_566
O5PA Y2A O3PA 91.97(17) . .
O5PA Y2A O9A 157.66(17) . .
O5PA Y2A O9PA 91.85(16) . .
O5PA Y2A O10A 149.34(19) . .
O5PA Y2A C21A 175.7(2) . .
O9A Y2A Ni2A 41.01(12) . 2_566
O9A Y2A O10A 53.00(18) . .
O9A Y2A C21A 26.64(19) . .
O9PA Y2A Ni2A 42.72(10) . 2_566
O9PA Y2A O3PA 73.23(15) . .
O9PA Y2A O9A 70.69(16) . .
O9PA Y2A O10A 112.2(2) . .
O9PA Y2A C21A 91.3(2) . .
O10A Y2A Ni2A 94.01(14) . 2_566
O10A Y2A C21A 26.4(2) . .
O14A Y2A Ni2A 122.53(14) . 2_566
O14A Y2A O3PA 87.53(18) . .
O14A Y2A O5PA 85.56(19) . .
O14A Y2A O9A 106.13(19) . .
O14A Y2A O9PA 160.51(18) . .
O14A Y2A O10A 77.7(2) . .
O14A Y2A C21A 92.4(3) . .
O18A Y2A Ni2A 122.14(13) . 2_566
O18A Y2A O3PA 160.31(18) . .
O18A Y2A O5PA 84.84(19) . .
O18A Y2A O9A 107.46(19) . .
O18A Y2A O9PA 87.43(17) . .
O18A Y2A O10A 77.8(2) . .
O18A Y2A O14A 111.51(19) . .
O18A Y2A C21A 92.4(2) . .
C21A Y2A Ni2A 67.64(17) . 2_566
O2PB Y2B Ni2B 42.90(11) 2_677 .
O2PB Y2B O9B 70.47(17) 2_677 .
O2PB Y2B O9PB 74.34(16) 2_677 .
O2PB Y2B O10B 114.0(2) 2_677 .
O2PB Y2B C23B 91.7(3) 2_677 .
O5PB Y2B Ni2B 117.72(14) 2_677 .
O5PB Y2B O2PB 90.21(18) 2_677 2_677
O5PB Y2B O9B 158.35(19) 2_677 .
O5PB Y2B O9PB 95.35(17) 2_677 .
O5PB Y2B O10B 148.3(2) 2_677 .
O5PB Y2B C23B 173.8(3) 2_677 .
O9B Y2B Ni2B 40.92(13) . .
O9B Y2B C23B 26.3(3) . .
O9PB Y2B Ni2B 44.01(11) . .
O9PB Y2B O9B 70.60(17) . .
O9PB Y2B O10B 110.3(2) . .
O9PB Y2B C23B 90.8(3) . .
O10B Y2B Ni2B 93.90(18) . .
O10B Y2B O9B 53.0(2) . .
O10B Y2B C23B 26.7(3) . .
O13B Y2B Ni2B 124.34(15) . .
O13B Y2B O2PB 160.6(2) . 2_677
O13B Y2B O5PB 85.5(2) . 2_677
O13B Y2B O9B 109.4(2) . .
O13B Y2B O9PB 87.22(19) . .
O13B Y2B O10B 77.7(3) . .
O13B Y2B O18B 111.4(2) . 2_677
O13B Y2B C23B 94.6(3) . .
O18B Y2B Ni2B 120.01(15) 2_677 .
O18B Y2B O2PB 87.00(19) 2_677 2_677
O18B Y2B O5PB 84.85(19) 2_677 2_677
O18B Y2B O9B 103.19(19) 2_677 .
O18B Y2B O9PB 161.33(19) 2_677 .
O18B Y2B O10B 76.7(3) 2_677 .
O18B Y2B C23B 89.4(3) 2_677 .
C23B Y2B Ni2B 67.3(2) . .
Ni3 Y3A Y1A 120.11(2) . 2_566
P1A Y3A Y1A 63.02(3) 2_566 2_566
P1A Y3A Ni3 61.03(4) 2_566 .
O1PA Y3A Y1A 33.76(10) 2_566 2_566
O1PA Y3A Ni3 87.27(10) 2_566 .
O1PA Y3A P1A 29.78(11) 2_566 2_566
O2PA Y3A Y1A 92.57(10) 2_566 2_566
O2PA Y3A Ni3 36.05(10) 2_566 .
O2PA Y3A P1A 29.61(10) 2_566 2_566
O2PA Y3A O1PA 59.34(14) 2_566 2_566
O4PA Y3A Y1A 120.26(11) . 2_566
O4PA Y3A Ni3 37.81(10) . .
O4PA Y3A P1A 85.58(11) . 2_566
O4PA Y3A O1PA 99.84(15) . 2_566
O4PA Y3A O2PA 70.27(15) . 2_566
O7PA Y3A Y1A 36.87(12) . 2_566
O7PA Y3A Ni3 139.07(13) . .
O7PA Y3A P1A 97.13(13) . 2_566
O7PA Y3A O1PA 67.50(16) . 2_566
O7PA Y3A O2PA 126.15(16) . 2_566
O7PA Y3A O4PA 113.21(15) . .
O12A Y3A Y1A 148.69(13) . 2_566
O12A Y3A Ni3 67.04(12) . .
O12A Y3A P1A 104.30(14) . 2_566
O12A Y3A O1PA 131.33(18) . 2_566
O12A Y3A O2PA 77.71(16) . 2_566
O12A Y3A O4PA 84.72(16) . .
O12A Y3A O7PA 153.17(18) . .
O12A Y3A O15A 82.36(17) . .
O15A Y3A Y1A 68.85(11) . 2_566
O15A Y3A Ni3 125.20(12) . .
O15A Y3A P1A 86.24(13) . 2_566
O15A Y3A O1PA 80.19(16) . 2_566
O15A Y3A O2PA 95.39(16) . 2_566
O15A Y3A O4PA 162.50(16) . .
O15A Y3A O7PA 83.15(16) . .
O17A Y3A Y1A 116.22(13) . 2_566
O17A Y3A Ni3 115.83(13) . .
O17A Y3A P1A 171.44(15) . 2_566
O17A Y3A O1PA 147.51(17) . 2_566
O17A Y3A O2PA 150.30(16) . 2_566
O17A Y3A O4PA 87.88(17) . .
O17A Y3A O7PA 80.40(18) . .
O17A Y3A O12A 80.53(19) . .
O17A Y3A O15A 101.52(18) . .
Ni3B Y3B Y1B 120.92(2) . .
P3B Y3B Y1B 62.97(4) . .
P3B Y3B Ni3B 61.39(4) . .
O1PB Y3B Y1B 36.62(12) . .
O1PB Y3B Ni3B 141.93(12) . .
O1PB Y3B P3B 97.41(12) . .
O1PB Y3B O6PB 116.93(15) . .
O1PB Y3B O7PB 126.69(16) . .
O1PB Y3B O8PB 67.55(16) . .
O6PB Y3B Y1B 122.73(11) . .
O6PB Y3B Ni3B 37.94(11) . .
O6PB Y3B P3B 86.71(12) . .
O6PB Y3B O7PB 71.04(15) . .
O6PB Y3B O8PB 99.94(16) . .
O7PB Y3B Y1B 92.41(11) . .
O7PB Y3B Ni3B 36.42(11) . .
O7PB Y3B P3B 29.56(11) . .
O7PB Y3B O8PB 59.28(15) . .
O8PB Y3B Y1B 34.29(10) . .
O8PB Y3B Ni3B 87.03(11) . .
O8PB Y3B P3B 29.85(11) . .
O12B Y3B Y1B 145.89(14) . .
O12B Y3B Ni3B 67.07(13) . .
O12B Y3B P3B 103.35(14) . .
O12B Y3B O1PB 150.84(18) . .
O12B Y3B O6PB 84.81(16) . .
O12B Y3B O7PB 77.07(17) . .
O12B Y3B O8PB 130.85(18) . .
O12B Y3B O15B 80.44(18) . .
O15B Y3B Y1B 68.10(12) . .
O15B Y3B Ni3B 124.74(13) . .
O15B Y3B P3B 86.19(13) . .
O15B Y3B O1PB 80.76(17) . .
O15B Y3B O6PB 161.68(16) . .
O15B Y3B O7PB 94.96(17) . .
O15B Y3B O8PB 81.88(17) . .
O17B Y3B Y1B 115.49(14) . .
O17B Y3B Ni3B 116.59(14) . .
O17B Y3B P3B 171.73(15) . .
O17B Y3B O1PB 79.64(18) . .
O17B Y3B O6PB 87.77(18) . .
O17B Y3B O7PB 151.44(18) . .
O17B Y3B O8PB 146.29(18) . .
O17B Y3B O12B 82.3(2) . .
O17B Y3B O15B 100.86(19) . .
O1A Ni1A Y1A 133.32(13) . .
O1A Ni1A O6PA 93.54(16) . .
O1OH Ni1A Y1A 101.62(12) . .
O1OH Ni1A O1A 78.91(17) . .
O1OH Ni1A O3A 94.80(19) . .
O1OH Ni1A O6PA 84.76(16) . .
O1OH Ni1A O7A 174.75(19) . .
O1OH Ni1A O8PA 90.85(17) . 2_566
O3A Ni1A Y1A 135.89(15) . .
O3A Ni1A O1A 89.78(19) . .
O3A Ni1A O6PA 176.50(19) . .
O3A Ni1A O7A 87.3(2) . .
O3A Ni1A O8PA 95.67(19) . 2_566
O6PA Ni1A Y1A 41.10(11) . .
O7A Ni1A Y1A 80.04(14) . .
O7A Ni1A O1A 96.30(18) . .
O7A Ni1A O6PA 93.46(18) . .
O7A Ni1A O8PA 93.75(18) . 2_566
O8PA Ni1A Y1A 44.08(13) 2_566 .
O8PA Ni1A O1A 168.79(16) 2_566 .
O8PA Ni1A O6PA 80.87(17) 2_566 .
O1 Ni1B Y1B 102.62(13) . 2_677
O1 Ni1B O1B 79.15(19) . .
O1 Ni1B O3B 95.2(2) . .
O1 Ni1B O3PB 91.67(18) . 2_677
O1 Ni1B O4PB 84.98(17) . .
O1 Ni1B O7B 173.2(2) . .
O1B Ni1B Y1B 133.34(14) . 2_677
O1B Ni1B O4PB 93.92(18) . .
O3B Ni1B Y1B 134.88(17) . 2_677
O3B Ni1B O1B 90.4(2) . .
O3B Ni1B O3PB 95.1(2) . 2_677
O3B Ni1B O4PB 175.6(2) . .
O3B Ni1B O7B 86.9(2) . .
O3PB Ni1B Y1B 43.96(13) 2_677 2_677
O3PB Ni1B O1B 169.70(18) 2_677 .
O3PB Ni1B O4PB 80.52(17) 2_677 .
O4PB Ni1B Y1B 41.08(11) . 2_677
O7B Ni1B Y1B 80.22(15) . 2_677
O7B Ni1B O1B 94.4(2) . .
O7B Ni1B O3PB 94.6(2) . 2_677
O7B Ni1B O4PB 93.4(2) . .
O1OH Ni2A Y2A 109.47(12) . 2_566
O1OH Ni2A O3PA 84.41(17) . 2_566
O1OH Ni2A O4A 101.35(19) . .
O1OH Ni2A O5A 101.08(19) . .
O1OH Ni2A O9A 158.27(18) . 2_566
O1OH Ni2A O9PA 84.25(17) . 2_566
O3PA Ni2A Y2A 46.39(11) 2_566 2_566
O4A Ni2A Y2A 122.75(15) . 2_566
O4A Ni2A O3PA 169.14(18) . 2_566
O4A Ni2A O5A 93.3(2) . .
O4A Ni2A O9A 93.7(2) . 2_566
O4A Ni2A O9PA 92.97(18) . 2_566
O5A Ni2A Y2A 124.74(15) . 2_566
O5A Ni2A O3PA 94.56(19) . 2_566
O5A Ni2A O9A 93.5(2) . 2_566
O5A Ni2A O9PA 170.77(19) . 2_566
O9A Ni2A Y2A 48.82(14) 2_566 2_566
O9A Ni2A O3PA 78.43(18) 2_566 2_566
O9A Ni2A O9PA 79.34(18) 2_566 2_566
O9PA Ni2A Y2A 46.03(11) 2_566 2_566
O9PA Ni2A O3PA 78.35(16) 2_566 2_566
O1 Ni2B Y2B 108.77(13) . .
O1 Ni2B O2PB 83.16(18) . 2_677
O1 Ni2B O4B 101.8(2) . .
O1 Ni2B O5B 100.5(2) . .
O1 Ni2B O9B 158.52(19) . .
O1 Ni2B O9PB 85.01(17) . .
O2PB Ni2B Y2B 46.02(12) 2_677 .
O2PB Ni2B O9PB 78.56(17) 2_677 .
O4B Ni2B Y2B 122.58(17) . .
O4B Ni2B O2PB 93.2(2) . 2_677
O4B Ni2B O9B 92.1(2) . .
O4B Ni2B O9PB 168.8(2) . .
O5B Ni2B Y2B 125.77(16) . .
O5B Ni2B O2PB 171.7(2) . 2_677
O5B Ni2B O4B 93.3(2) . .
O5B Ni2B O9B 94.9(2) . .
O5B Ni2B O9PB 94.31(19) . .
O9B Ni2B Y2B 49.76(14) . .
O9B Ni2B O2PB 79.71(19) . 2_677
O9B Ni2B O9PB 78.98(19) . .
O9PB Ni2B Y2B 46.22(12) . .
O1A Ni3 Y3A 134.03(13) . .
O1A Ni3 O4PA 94.61(17) . .
O1OH Ni3 Y3A 103.75(12) . .
O1OH Ni3 O1A 79.46(17) . .
O1OH Ni3 O2PA 92.60(17) . 2_566
O1OH Ni3 O4PA 86.13(17) . .
O1OH Ni3 O6A 95.38(19) . .
O1OH Ni3 O11A 173.11(18) . .
O2PA Ni3 Y3A 43.78(12) 2_566 .
O2PA Ni3 O1A 171.07(17) 2_566 .
O2PA Ni3 O4PA 80.66(17) 2_566 .
O4PA Ni3 Y3A 41.25(11) . .
O6A Ni3 Y3A 134.37(15) . .
O6A Ni3 O1A 89.73(19) . .
O6A Ni3 O2PA 95.13(19) . 2_566
O6A Ni3 O4PA 175.60(19) . .
O6A Ni3 O11A 85.3(2) . .
O11A Ni3 Y3A 80.37(13) . .
O11A Ni3 O1A 93.70(18) . .
O11A Ni3 O2PA 94.16(18) . 2_566
O11A Ni3 O4PA 93.67(18) . .
O1 Ni3B Y3B 102.56(12) . .
O1 Ni3B O1B 78.79(18) . .
O1 Ni3B O6B 94.1(2) . .
O1 Ni3B O6PB 85.96(17) . .
O1 Ni3B O7PB 91.71(18) . .
O1 Ni3B O11B 175.1(2) . .
O1B Ni3B Y3B 132.12(14) . .
O1B Ni3B O6PB 92.13(18) . .
O6B Ni3B Y3B 138.01(16) . .
O6B Ni3B O1B 88.6(2) . .
O6B Ni3B O6PB 179.2(2) . .
O6B Ni3B O7PB 97.7(2) . .
O6B Ni3B O11B 86.3(2) . .
O6PB Ni3B Y3B 41.28(11) . .
O7PB Ni3B Y3B 44.25(12) . .
O7PB Ni3B O1B 168.96(18) . .
O7PB Ni3B O6PB 81.50(17) . .
O11B Ni3B Y3B 80.20(14) . .
O11B Ni3B O1B 96.4(2) . .
O11B Ni3B O6PB 93.68(19) . .
O11B Ni3B O7PB 93.06(19) . .
O1PA P1A Y3A 52.16(18) . 2_566
O1PA P1A C1PA 110.1(4) . .
O2PA P1A Y3A 50.96(17) . 2_566
O2PA P1A O1PA 103.0(3) . .
O2PA P1A C1PA 107.7(3) . .
O3PA P1A Y3A 131.99(19) . 2_566
O3PA P1A O1PA 111.0(3) . .
O3PA P1A O2PA 115.2(2) . .
O3PA P1A C1PA 109.6(4) . .
C1PA P1A Y3A 118.4(4) . 2_566
O1PB P1B Y1B 51.78(18) . .
O1PB P1B O3PB 103.0(3) . .
O1PB P1B C1PB 112.2(4) . .
O2PB P1B Y1B 127.35(19) . .
O2PB P1B O1PB 111.2(3) . .
O2PB P1B O3PB 114.8(3) . .
O2PB P1B C1PB 107.2(4) . .
O3PB P1B Y1B 51.23(18) . .
O3PB P1B C1PB 108.4(3) . .
C1PB P1B Y1B 125.4(3) . .
O4PA P2 O6PA 110.0(2) . .
O4PA P2 C7PA 110.4(3) . .
O5PA P2 O4PA 110.1(3) . .
O5PA P2 O6PA 110.0(3) . .
O5PA P2 C7PA 107.3(3) . .
O6PA P2 C7PA 109.0(3) . .
O4PB P2B C9PB 109.9(4) . .
O5PB P2B O4PB 110.9(3) . .
O5PB P2B O6PB 109.6(3) . .
O5PB P2B C9PB 107.7(4) . .
O6PB P2B O4PB 110.1(3) . .
O6PB P2B C9PB 108.6(3) . .
O7PA P3A Y1A 52.20(18) . 2_566
O7PA P3A O8PA 103.1(3) . .
O7PA P3A O9PA 111.6(3) . .
O7PA P3A C13P 113.3(4) . .
O8PA P3A Y1A 50.93(17) . 2_566
O8PA P3A C13P 108.4(3) . .
O9PA P3A Y1A 128.81(19) . 2_566
O9PA P3A O8PA 115.0(2) . .
O9PA P3A C13P 105.6(4) . .
C13P P3A Y1A 125.5(3) . 2_566
O7PB P3B Y3B 51.51(17) . .
O7PB P3B O8PB 103.5(3) . .
O7PB P3B C6 107.8(3) . .
O8PB P3B Y3B 52.33(18) . .
O8PB P3B C6 107.7(3) . .
O9PB P3B Y3B 134.19(19) . .
O9PB P3B O7PB 115.1(3) . .
O9PB P3B O8PB 111.2(3) . .
O9PB P3B C6 110.9(3) . .
C6 P3B Y3B 114.9(3) . .
Ni1B O1 Ni3B 104.6(2) . .
Ni2B O1 Ni1B 118.4(2) . .
Ni2B O1 Ni3B 120.3(2) . .
Ni3 O1A Ni1A 94.35(17) . .
C1A O1A Ni1A 128.9(5) . .
C1A O1A Ni3 125.9(5) . .
Ni1B O1B Ni3B 95.18(19) . .
C1B O1B Ni1B 127.6(5) . .
C1B O1B Ni3B 128.9(5) . .
Ni2A O1OH Ni1A 119.4(2) . .
Ni2A O1OH Ni3 119.4(2) . .
Ni3 O1OH Ni1A 104.69(18) . .
Y1A O1PA Y3A 109.70(18) . 2_566
P1A O1PA Y1A 149.0(3) . .
P1A O1PA Y3A 98.1(2) . 2_566
Y3B O1PB Y1B 109.36(18) . .
P1B O1PB Y1B 98.7(2) . .
P1B O1PB Y3B 152.0(3) . .
Ni3 O2PA Y3A 100.17(18) 2_566 2_566
P1A O2PA Y3A 99.4(2) . 2_566
P1A O2PA Ni3 134.5(3) . 2_566
Ni2B O2PB Y2B 91.08(17) 2_677 2_677
P1B O2PB Y2B 142.3(3) . 2_677
P1B O2PB Ni2B 126.2(3) . 2_677
C3A O3A Ni1A 129.3(4) . .
C3B O3B Ni1B 129.0(5) . .
Ni2A O3PA Y2A 90.39(16) 2_566 .
P1A O3PA Y2A 140.2(2) . .
P1A O3PA Ni2A 129.3(2) . 2_566
Ni1B O3PB Y1B 100.00(18) 2_677 .
P1B O3PB Y1B 99.1(2) . .
P1B O3PB Ni1B 134.9(3) . 2_677
C3A O4A Ni2A 129.5(5) . .
C3B O4B Ni2B 129.5(5) . .
Ni3 O4PA Y3A 100.94(17) . .
P2 O4PA Y3A 128.2(2) . .
P2 O4PA Ni3 129.9(2) . .
Ni1B O4PB Y1B 100.48(17) . 2_677
P2B O4PB Y1B 130.0(2) . 2_677
P2B O4PB Ni1B 129.1(3) . .
C8A O5A Ni2A 130.4(5) . .
C8B O5B Ni2B 129.5(5) . .
P2 O5PA Y2A 144.7(3) . .
P2B O5PB Y2B 146.0(3) . 2_677
C8A O6A Ni3 132.3(4) . .
C8B O6B Ni3B 133.4(5) . .
Ni1A O6PA Y1A 100.53(17) . .
P2 O6PA Y1A 127.9(2) . .
P2 O6PA Ni1A 130.6(2) . .
Ni3B O6PB Y3B 100.78(17) . .
P2B O6PB Y3B 126.1(2) . .
P2B O6PB Ni3B 131.5(3) . .
C13A O7A Ni1A 128.3(4) . .
C15B O7B Ni1B 128.1(5) . .
Y3A O7PA Y1A 108.99(19) . 2_566
P3A O7PA Y1A 98.5(2) . 2_566
P3A O7PA Y3A 152.0(3) . .
Ni3B O7PB Y3B 99.33(17) . .
P3B O7PB Y3B 98.9(2) . .
P3B O7PB Ni3B 135.3(3) . .
C13A O8A Y1A 137.7(5) . .
C15B O8B Y1B 137.8(5) . 2_677
Ni1A O8PA Y1A 99.22(18) 2_566 2_566
P3A O8PA Y1A 99.6(2) . 2_566
P3A O8PA Ni1A 135.4(3) . 2_566
Y1B O8PB Y3B 108.78(18) . .
P3B O8PB Y1B 146.4(3) . .
P3B O8PB Y3B 97.8(2) . .
Ni2A O9A Y2A 90.17(17) 2_566 .
C21A O9A Y2A 94.1(4) . .
C21A O9A Ni2A 174.9(5) . 2_566
Ni2B O9B Y2B 89.33(18) . .
C23B O9B Y2B 93.5(6) . .
C23B O9B Ni2B 177.0(6) . .
Ni2A O9PA Y2A 91.25(16) 2_566 .
P3A O9PA Y2A 141.2(2) . .
P3A O9PA Ni2A 127.6(2) . 2_566
Ni2B O9PB Y2B 89.77(16) . .
P3B O9PB Y2B 138.7(3) . .
P3B O9PB Ni2B 130.1(3) . .
C21A O10A Y2A 92.8(5) . .
C23B O10B Y2B 93.3(6) . .
C26A O11A Ni3 127.9(4) . .
C28B O11B Ni3B 126.6(5) . .
C26A O12A Y3A 138.3(5) . .
C28B O12B Y3B 137.0(5) . .
C31A O13A Y1A 164.2(5) . .
C35B O13B Y2B 147.7(5) . .
C31A O14A Y2A 146.0(5) . .
C35B O14B Y1B 164.0(6) . .
C36A O15A Y3A 138.1(4) . .
C44B O15B Y3B 139.9(5) . .
C36A O16A Y1A 139.5(4) . 2_566
C44B O16B Y1B 137.5(4) . .
C41A O17A Y3A 160.1(5) . .
C49B O17B Y3B 161.3(6) . .
C41A O18A Y2A 150.0(5) . .
C49B O18B Y2B 146.9(5) . 2_677
C9PB C1 C2 113.5(11) . .
O1A C1A O2A 120.4(7) . .
O1A C1A C2A 121.5(7) . .
O2A C1A C2A 117.9(7) . .
O1B C1B O2B 120.1(8) . .
O1B C1B C2B 120.3(8) . .
C2B C1B O2B 119.5(8) . .
C2PA C1PA P1A 118.5(7) . .
C2PB C1PB P1B 117.2(7) . .
C3 C2 C1 114.9(14) . .
C1PA C2PA C3PA 117.2(10) . .
C1PB C2PB C3PB 121.9(13) . .
C2 C3 C4 116.7(16) . .
O3A C3A O4A 127.0(6) . .
O3A C3A C4A 115.9(7) . .
O4A C3A C4A 117.1(7) . .
O3B C3B O4B 126.4(7) . .
O3B C3B C4B 114.8(8) . .
O4B C3B C4B 118.8(8) . .
C4PA C3PA C2PA 109.9(13) . .
C11 C3PB C2PB 110.4(15) . .
C5 C4 C3 101.1(15) . .
C5A C4A C3A 109.0(9) . .
C5A C4A C6A 113.7(11) . .
C5A C4A C7A 112.1(13) . .
C6A C4A C3A 111.3(7) . .
C7A C4A C3A 107.4(8) . .
C7A C4A C6A 103.1(10) . .
C5B C4B C3B 109.0(9) . .
C5B C4B C6B 108.8(11) . .
C5B C4B C7B 110.2(11) . .
C6B C4B C3B 111.7(9) . .
C7B C4B C3B 108.3(7) . .
C7B C4B C6B 108.8(10) . .
C3PA C4PA C5PA 117.5(15) . .
C4PA C5PA C6PA 104.0(14) . .
C7 C6 P3B 115.5(7) . .
C6 C7 C8 113.0(13) . .
C8PA C7PA P2 119.8(7) . .
C9 C8 C7 114.9(18) . .
O5A C8A C9A 117.0(7) . .
O6A C8A O5A 126.7(6) . .
O6A C8A C9A 116.3(6) . .
O5B C8B C9B 117.0(7) . .
O6B C8B O5B 126.4(7) . .
O6B C8B C9B 116.6(7) . .
C7PA C8PA C9PA 111.9(10) . .
C19P C9 C8 113(2) . .
C8A C9A C10A 109.6(7) . .
C8A C9A C11A 110.6(7) . .
C11A C9A C10A 109.5(9) . .
C12A C9A C8A 107.0(8) . .
C12A C9A C10A 111.5(10) . .
C12A C9A C11A 108.7(8) . .
C8B C9B C10B 109.9(13) . .
C8B C9B C13B 109.7(9) . .
C11B C9B C8B 109.1(10) . .
C11B C9B C13B 106.3(14) . .
C11B C9B C275 115.4(14) . .
C12B C9B C8B 113.3(16) . .
C12B C9B C10B 109(2) . .
C12B C9B C14B 122(2) . .
C14B C9B C8B 107.7(13) . .
C14B C9B C10B 93(2) . .
C275 C9B C8B 110.9(9) . .
C275 C9B C13B 105.2(13) . .
C10P C9PA C8PA 108.9(13) . .
C1 C9PB P2B 121.3(7) . .
C9PA C10P C11P 112.8(16) . .
C10P C11P C12P 91.7(13) . .
O7A C13A O8A 124.7(6) . .
O7A C13A C14A 118.0(6) . .
O8A C13A C14A 117.2(7) . .
C14P C13P P3A 117.0(8) . .
C13A C14A C16A 99.6(9) . .
C13A C14A C19A 104.3(8) . .
C15A C14A C13A 110.9(9) . .
C15A C14A C17A 112.1(12) . .
C15A C14A C19A 108.5(11) . .
C17A C14A C13A 113.3(8) . .
C17A C14A C19A 107.3(12) . .
C18A C14A C13A 112.6(12) . .
C18A C14A C16A 101.5(17) . .
C18A C14A C20A 124.8(17) . .
C20A C14A C13A 112.6(12) . .
C20A C14A C16A 100.3(17) . .
C13P C14P C15P 112.4(10) . .
O7B C15B O8B 125.1(7) . .
O7B C15B C16B 117.3(8) . .
O8B C15B C16B 117.6(8) . .
C16P C15P C14P 118.2(13) . .
C15B C16B C18B 102.3(13) . .
C15B C16B C20B 110.8(14) . .
C15B C16B C21B 104.9(10) . .
C17B C16B C15B 112.2(11) . .
C17B C16B C21B 96.3(14) . .
C19B C16B C15B 113.3(11) . .
C19B C16B C17B 118.6(15) . .
C19B C16B C21B 109.2(16) . .
C20B C16B C18B 103(2) . .
C22B C16B C15B 116.1(15) . .
C22B C16B C18B 104(2) . .
C22B C16B C20B 118(2) . .
C15P C16P C17P 114.5(16) . .
C18P C17P C16P 115.6(16) . .
C20P C19P C9 110(2) . .
O9A C21A Y2A 59.3(4) . .
O9A C21A C22A 118.2(8) . .
O10A C21A Y2A 60.9(4) . .
O10A C21A O9A 120.1(7) . .
O10A C21A C22A 121.0(8) . .
C22A C21A Y2A 169.7(9) . .
C21A C22A C23A 103.5(10) . .
C21A C22A C25A 113.4(10) . .
C24A C22A C21A 114.1(10) . .
C24A C22A C23A 101.2(11) . .
C24A C22A C25A 115.3(11) . .
C25A C22A C23A 107.6(12) . .
O9B C23B Y2B 60.2(4) . .
O9B C23B O10B 120.1(8) . .
O9B C23B C24B 119.0(10) . .
O10B C23B Y2B 60.0(5) . .
O10B C23B C24B 120.4(11) . .
C24B C23B Y2B 175.3(11) . .
C23B C24B C25B 103.0(15) . .
C23B C24B C26B 113.2(15) . .
C23B C24B C27B 110.1(14) . .
C26B C24B C25B 112.4(14) . .
C27B C24B C25B 101.2(13) . .
C27B C24B C26B 115.6(16) . .
O11A C26A O12A 124.4(6) . .
O11A C26A C27A 118.5(6) . .
O12A C26A C27A 117.0(6) . .
C28A C27A C26A 112.0(7) . .
C28A C27A C29A 107.8(10) . .
C29A C27A C26A 108.1(8) . .
C30A C27A C26A 108.6(9) . .
C30A C27A C28A 109.6(10) . .
C30A C27A C29A 110.8(13) . .
O11B C28B C29B 116.5(7) . .
O12B C28B O11B 125.5(7) . .
O12B C28B C29B 117.9(7) . .
C28B C29B C30B 104.1(9) . .
C28B C29B C31B 110.8(13) . .
C28B C29B C33B 98.5(11) . .
C31B C29B C33B 104.8(17) . .
C32B C29B C28B 114.2(10) . .
C32B C29B C30B 110.4(13) . .
C32B C29B C34B 114.3(12) . .
C34B C29B C28B 111.1(10) . .
C34B C29B C30B 101.6(11) . .
C43B C29B C28B 117.6(14) . .
C43B C29B C31B 118(2) . .
C43B C29B C33B 104(2) . .
O13A C31A O14A 123.6(7) . .
O13A C31A C32A 120.2(8) . .
O14A C31A C32A 116.2(8) . .
C33A C32A C31A 109.2(9) . .
C33A C32A C34A 114.8(13) . .
C33A C32A C35A 110.5(11) . .
C34A C32A C31A 108.4(9) . .
C34A C32A C35A 104.1(13) . .
C35A C32A C31A 109.7(9) . .
O13B C35B C36B 117.8(7) . .
O14B C35B O13B 122.4(8) . .
O14B C35B C36B 119.8(8) . .
O15A C36A C37A 117.7(6) . .
O16A C36A O15A 124.5(6) . .
O16A C36A C37A 117.7(6) . .
C35B C36B C37B 106.0(10) . .
C35B C36B C40B 103.0(13) . .
C35B C36B C41B 112.8(13) . .
C38B C36B C35B 109.6(16) . .
C38B C36B C40B 115.4(19) . .
C38B C36B C41B 116(2) . .
C39B C36B C35B 109.0(11) . .
C39B C36B C37B 105.6(12) . .
C41B C36B C40B 98.9(18) . .
C42B C36B C35B 109.3(10) . .
C42B C36B C37B 110.2(14) . .
C42B C36B C39B 116.2(14) . .
C38A C37A C36A 111.1(6) . .
C38A C37A C40A 110.0(10) . .
C39A C37A C36A 109.2(7) . .
C39A C37A C38A 112.6(9) . .
C39A C37A C40A 108.0(10) . .
C40A C37A C36A 105.7(7) . .
O17A C41A O18A 123.0(7) . .
O17A C41A C42A 119.9(7) . .
O18A C41A C42A 117.1(7) . .
C41A C42A C45A 109.4(7) . .
C43A C42A C41A 105.7(7) . .
C43A C42A C45A 108.2(8) . .
C44A C42A C41A 109.8(8) . .
C44A C42A C43A 113.1(9) . .
C44A C42A C45A 110.5(9) . .
O15B C44B C45B 116.7(6) . .
O16B C44B O15B 124.5(6) . .
O16B C44B C45B 118.8(6) . .
C46B C45B C44B 106.4(7) . .
C46B C45B C47B 110.0(9) . .
C47B C45B C44B 108.3(7) . .
C48B C45B C44B 111.3(7) . .
C48B C45B C46B 109.6(9) . .
C48B C45B C47B 111.2(9) . .
O17B C49B O18B 123.7(7) . .
O17B C49B C50B 118.4(8) . .
O18B C49B C50B 117.9(7) . .
C51B C50B C49B 108.7(8) . .
C51B C50B C53B 109.9(9) . .
C52B C50B C49B 108.9(8) . .
C52B C50B C51B 108.1(11) . .
C52B C50B C53B 113.6(11) . .
C53B C50B C49B 107.5(8) . .
C13 C10 C11 95.6(13) . .
C3PB C11 C10 101.5(15) . .

loop_
_geom_bond_atom_site_label_1
_geom_bond_atom_site_label_2
_geom_bond_distance
_geom_bond_site_symmetry_2
Y1A Y3A 3.8647(8) 2_566
Y1A Ni1A 3.4294(10) .
Y1A P3A 3.0699(19) 2_566
Y1A O1PA 2.281(4) .
Y1A O6PA 2.293(4) .
Y1A O7PA 2.452(5) 2_566
Y1A O8A 2.240(4) .
Y1A O8PA 2.417(5) 2_566
Y1A O13A 2.249(5) .
Y1A O16A 2.252(4) 2_566
Y1B Y3B 3.8527(9) .
Y1B Ni1B 3.4332(11) 2_677
Y1B P1B 3.0649(19) .
Y1B O1PB 2.436(5) .
Y1B O3PB 2.420(5) .
Y1B O4PB 2.294(4) 2_677
Y1B O8B 2.245(5) 2_677
Y1B O8PB 2.293(4) .
Y1B O14B 2.242(5) .
Y1B O16B 2.253(4) .
Y2A Ni2A 3.1968(10) 2_566
Y2A O3PA 2.315(4) .
Y2A O5PA 2.218(5) .
Y2A O9A 2.406(5) .
Y2A O9PA 2.301(4) .
Y2A O10A 2.442(6) .
Y2A O14A 2.208(6) .
Y2A O18A 2.201(5) .
Y2A C21A 2.792(8) .
Y2B Ni2B 3.1873(12) .
Y2B O2PB 2.294(5) 2_677
Y2B O5PB 2.207(5) 2_677
Y2B O9B 2.433(5) .
Y2B O9PB 2.301(5) .
Y2B O10B 2.428(7) .
Y2B O13B 2.192(6) .
Y2B O18B 2.202(6) 2_677
Y2B C23B 2.800(9) .
Y3A Y1A 3.8647(8) 2_566
Y3A Ni3 3.4316(10) .
Y3A P1A 3.0635(18) 2_566
Y3A O1PA 2.444(5) 2_566
Y3A O2PA 2.412(4) 2_566
Y3A O4PA 2.304(4) .
Y3A O7PA 2.293(4) .
Y3A O12A 2.251(4) .
Y3A O15A 2.261(4) .
Y3A O17A 2.242(5) .
Y3B Ni3B 3.4287(10) .
Y3B P3B 3.0600(18) .
Y3B O1PB 2.285(4) .
Y3B O6PB 2.303(4) .
Y3B O7PB 2.424(4) .
Y3B O8PB 2.445(5) .
Y3B O12B 2.247(5) .
Y3B O15B 2.254(5) .
Y3B O17B 2.239(5) .
Ni1A O1A 2.157(4) .
Ni1A O1OH 1.991(4) .
Ni1A O3A 2.013(5) .
Ni1A O6PA 2.165(4) .
Ni1A O7A 2.015(5) .
Ni1A O8PA 2.076(4) 2_566
Ni1B Y1B 3.4331(11) 2_677
Ni1B O1 1.993(5) .
Ni1B O1B 2.130(5) .
Ni1B O3B 2.010(5) .
Ni1B O3PB 2.051(5) 2_677
Ni1B O4PB 2.171(4) .
Ni1B O7B 2.025(5) .
Ni2A Y2A 3.1969(10) 2_566
Ni2A O1OH 1.975(4) .
Ni2A O3PA 2.189(4) 2_566
Ni2A O4A 1.993(4) .
Ni2A O5A 1.994(5) .
Ni2A O9A 2.098(5) 2_566
Ni2A O9PA 2.170(4) 2_566
Ni2B O1 1.970(5) .
Ni2B O2PB 2.170(5) 2_677
Ni2B O4B 1.992(5) .
Ni2B O5B 1.989(5) .
Ni2B O9B 2.088(5) .
Ni2B O9PB 2.215(4) .
Ni3 O1A 2.138(4) .
Ni3 O1OH 1.988(4) .
Ni3 O2PA 2.052(4) 2_566
Ni3 O4PA 2.143(4) .
Ni3 O6A 2.008(5) .
Ni3 O11A 2.028(5) .
Ni3B O1 1.994(5) .
Ni3B O1B 2.143(5) .
Ni3B O6B 2.005(5) .
Ni3B O6PB 2.146(4) .
Ni3B O7PB 2.063(5) .
Ni3B O11B 2.018(5) .
P1A Y3A 3.0635(18) 2_566
P1A O1PA 1.537(5) .
P1A O2PA 1.534(4) .
P1A O3PA 1.514(5) .
P1A C1PA 1.784(8) .
P1B O1PB 1.529(5) .
P1B O2PB 1.515(5) .
P1B O3PB 1.537(5) .
P1B C1PB 1.790(8) .
P2 O4PA 1.536(4) .
P2 O5PA 1.504(5) .
P2 O6PA 1.539(4) .
P2 C7PA 1.795(7) .
P2B O4PB 1.536(5) .
P2B O5PB 1.512(5) .
P2B O6PB 1.532(4) .
P2B C9PB 1.792(8) .
P3A Y1A 3.0700(19) 2_566
P3A O7PA 1.521(5) .
P3A O8PA 1.534(4) .
P3A O9PA 1.523(5) .
P3A C13P 1.804(8) .
P3B O7PB 1.528(5) .
P3B O8PB 1.537(5) .
P3B O9PB 1.522(5) .
P3B C6 1.806(8) .
O1A C1A 1.251(8) .
O1B C1B 1.261(9) .
O1PA Y3A 2.444(5) 2_566
O2A C1A 1.319(10) .
O2B C1B 1.441(11) .
O2PA Y3A 2.412(4) 2_566
O2PA Ni3 2.052(4) 2_566
O2PB Y2B 2.294(5) 2_677
O2PB Ni2B 2.170(5) 2_677
O3A C3A 1.249(9) .
O3B C3B 1.253(10) .
O3PA Ni2A 2.189(4) 2_566
O3PB Ni1B 2.051(5) 2_677
O4A C3A 1.263(9) .
O4B C3B 1.254(10) .
O4PB Y1B 2.294(4) 2_677
O5A C8A 1.260(8) .
O5B C8B 1.264(9) .
O5PB Y2B 2.207(5) 2_677
O6A C8A 1.242(8) .
O6B C8B 1.244(9) .
O7A C13A 1.242(8) .
O7B C15B 1.250(10) .
O7PA Y1A 2.452(5) 2_566
O8A C13A 1.264(8) .
O8B Y1B 2.245(5) 2_677
O8B C15B 1.264(10) .
O8PA Y1A 2.417(5) 2_566
O8PA Ni1A 2.076(4) 2_566
O9A Ni2A 2.098(5) 2_566
O9A C21A 1.255(9) .
O9B C23B 1.244(11) .
O9PA Ni2A 2.169(4) 2_566
O10A C21A 1.242(9) .
O10B C23B 1.260(12) .
O11A C26A 1.257(8) .
O11B C28B 1.253(9) .
O12A C26A 1.257(8) .
O12B C28B 1.243(9) .
O13A C31A 1.229(9) .
O13B C35B 1.273(10) .
O14A C31A 1.259(9) .
O14B C35B 1.241(9) .
O15A C36A 1.275(8) .
O15B C44B 1.258(8) .
O16A Y1A 2.252(4) 2_566
O16A C36A 1.243(8) .
O16B C44B 1.256(9) .
O17A C41A 1.250(9) .
O17B C49B 1.244(9) .
O18A C41A 1.264(9) .
O18B Y2B 2.202(6) 2_677
O18B C49B 1.251(10) .
C1 C2 1.555(15) .
C1 C9PB 1.415(14) .
C1A C2A 1.481(10) .
C1B C2B 1.359(12) .
C1PA C2PA 1.417(11) .
C1PB C2PB 1.476(14) .
C2 C3 1.488(12) .
C2PA C3PA 1.539(12) .
C2PB C3PB 1.531(12) .
C3 C4 1.536(12) .
C3A C4A 1.538(10) .
C3B C4B 1.539(10) .
C3PA C4PA 1.518(12) .
C3PB C11 1.404(16) .
C4 C5 1.526(16) .
C4A C5A 1.455(16) .
C4A C6A 1.534(15) .
C4A C7A 1.526(15) .
C4B C5B 1.498(17) .
C4B C6B 1.525(17) .
C4B C7B 1.508(13) .
C4PA C5PA 1.523(12) .
C5PA C6PA 1.579(15) .
C6 C7 1.457(13) .
C7 C8 1.54(2) .
C7PA C8PA 1.448(11) .
C8 C9 1.53(2) .
C8A C9A 1.531(10) .
C8B C9B 1.536(10) .
C8PA C9PA 1.560(11) .
C9 C19P 1.51(3) .
C9A C10A 1.545(13) .
C9A C11A 1.532(13) .
C9A C12A 1.515(14) .
C9B C10B 1.57(4) .
C9B C11B 1.45(3) .
C9B C12B 1.43(4) .
C9B C13B 1.54(2) .
C9B C14B 1.44(3) .
C9B C275 1.52(2) .
C9PA C10P 1.473(15) .
C10P C11P 1.523(16) .
C11P C12P 1.620(16) .
C13A C14A 1.536(9) .
C13P C14P 1.444(14) .
C14A C15A 1.49(2) .
C14A C16A 1.75(3) .
C14A C17A 1.51(2) .
C14A C18A 1.42(3) .
C14A C19A 1.59(2) .
C14A C20A 1.45(3) .
C14P C15P 1.544(15) .
C15B C16B 1.529(11) .
C15P C16P 1.47(2) .
C16B C17B 1.51(3) .
C16B C18B 1.63(4) .
C16B C19B 1.49(3) .
C16B C20B 1.57(4) .
C16B C21B 1.59(3) .
C16B C22B 1.43(4) .
C16P C17P 1.564(16) .
C17P C18P 1.560(16) .
C19P C20P 1.48(2) .
C21A C22A 1.491(14) .
C22A C23A 1.585(12) .
C22A C24A 1.481(11) .
C22A C25A 1.502(11) .
C23B C24B 1.492(13) .
C24B C25B 1.548(9) .
C24B C26B 1.505(11) .
C24B C27B 1.499(9) .
C26A C27A 1.522(10) .
C27A C28A 1.516(13) .
C27A C29A 1.520(16) .
C27A C30A 1.478(17) .
C28B C29B 1.535(11) .
C29B C30B 1.548(14) .
C29B C31B 1.55(4) .
C29B C32B 1.469(14) .
C29B C33B 1.72(3) .
C29B C34B 1.532(12) .
C29B C43B 1.40(3) .
C31A C32A 1.527(11) .
C32A C33A 1.444(15) .
C32A C34A 1.482(18) .
C32A C35A 1.515(16) .
C35B C36B 1.520(11) .
C36A C37A 1.537(9) .
C36B C37B 1.57(2) .
C36B C38B 1.42(3) .
C36B C39B 1.51(2) .
C36B C40B 1.60(3) .
C36B C41B 1.55(3) .
C36B C42B 1.42(2) .
C37A C38A 1.507(12) .
C37A C39A 1.495(12) .
C37A C40A 1.513(14) .
C41A C42A 1.529(11) .
C42A C43A 1.524(12) .
C42A C44A 1.497(13) .
C42A C45A 1.547(13) .
C44B C45B 1.537(10) .
C45B C46B 1.510(13) .
C45B C47B 1.522(12) .
C45B C48B 1.488(13) .
C49B C50B 1.539(11) .
C50B C51B 1.499(15) .
C50B C52B 1.489(14) .
C50B C53B 1.500(14) .
C10 C11 1.676(16) .
C10 C13 1.596(16) .
